data_4088769
loop_
_publ_author_name
'Yamamoto, Keishi'
'Nagae, Haruki'
'Tsurugi, Hayato'
'Mashima, Kazushi'

_publ_section_title
;
 Synthesis and Reactions of Ditantalum---Allyl Complexes Derived from
 Intramolecular C--H Bond Activation of the Methylene of the Ethyl Group
 Bound to Ditantallacyclopentadiene
;
_journal_issue 14
_journal_name_full Organometallics
_journal_page_first 2384
_journal_paper_doi 10.1021/acs.organomet.6b00402
_journal_volume 35
_journal_year 2016
_chemical_formula_moiety 'C19 H26 Cl5 N Ta2'
_chemical_formula_sum 'C19 H26 Cl5 N Ta2'
_chemical_formula_weight 807.58
_space_group_crystal_system monoclinic
_space_group_IT_number 14
_space_group_name_Hall '-P 2ybc'
_space_group_name_H-M_alt 'P 1 21/c 1'
_atom_sites_solution_hydrogens geom
_atom_sites_solution_primary direct
_atom_sites_solution_secondary difmap
_cell_angle_alpha 90.0000
_cell_angle_beta 96.026(5)
_cell_angle_gamma 90.0000
_cell_formula_units_Z 8
_cell_length_a 14.511(5)
_cell_length_b 22.423(8)
_cell_length_c 14.415(5)
_cell_measurement_reflns_used 10069
_cell_measurement_temperature 113
_cell_measurement_theta_max 27.48
_cell_measurement_theta_min 3.04
_cell_volume 4664(3)
_computing_cell_refinement CrystalClear
_computing_data_collection 'CrystalClear (Rigaku Inc., 2007)'
_computing_data_reduction CrystalClear
_computing_molecular_graphics 'CrystalStructure 4.1'
_computing_publication_material 'CrystalStructure 4.1 (Rigaku, 2014)'
_computing_structure_refinement 'SHELXL2013 (Sheldrick, 2008)'
_computing_structure_solution 'SHELXS97 (Sheldrick, 2008)'
_diffrn_ambient_temperature 113
_diffrn_detector_area_resol_mean 7.314
_diffrn_measured_fraction_theta_full 0.997
_diffrn_measured_fraction_theta_max 0.986
_diffrn_measurement_device_type 'Rigaku Mercury70'
_diffrn_measurement_method \w
_diffrn_radiation_type 'Mo K\a'
_diffrn_radiation_wavelength 0.71075
_diffrn_reflns_av_R_equivalents 0.0699
_diffrn_reflns_Laue_measured_fraction_full 0.997
_diffrn_reflns_Laue_measured_fraction_max 0.986
_diffrn_reflns_limit_h_max 17
_diffrn_reflns_limit_h_min -17
_diffrn_reflns_limit_k_max 28
_diffrn_reflns_limit_k_min -28
_diffrn_reflns_limit_l_max 18
_diffrn_reflns_limit_l_min -18
_diffrn_reflns_number 41325
_diffrn_reflns_point_group_measured_fraction_full 0.997
_diffrn_reflns_point_group_measured_fraction_max 0.986
_diffrn_reflns_theta_full 25.242
_diffrn_reflns_theta_max 26.451
_diffrn_reflns_theta_min 3.038
_diffrn_standards_number 0
_exptl_absorpt_coefficient_mu 9.940
_exptl_absorpt_correction_T_max 0.137
_exptl_absorpt_correction_T_min 0.100
_exptl_absorpt_correction_type multi-scan
_exptl_absorpt_process_details 'REQAB (Rigaku, 1998)'
_exptl_crystal_colour red
_exptl_crystal_density_diffrn 2.300
_exptl_crystal_density_method 'not measured'
_exptl_crystal_description block
_exptl_crystal_F_000 3024.00
_exptl_crystal_size_max 0.300
_exptl_crystal_size_mid 0.220
_exptl_crystal_size_min 0.200
_refine_diff_density_max 4.93
_refine_diff_density_min -5.50
_refine_ls_extinction_method none
_refine_ls_goodness_of_fit_ref 1.164
_refine_ls_hydrogen_treatment constr
_refine_ls_number_parameters 487
_refine_ls_number_reflns 9471
_refine_ls_number_restraints 0
_refine_ls_R_factor_all 0.0785
_refine_ls_R_factor_gt 0.0710
_refine_ls_shift/su_max 0.001
_refine_ls_structure_factor_coef Fsqd
_refine_ls_weighting_details 'w = 1/[\s^2^(Fo^2^)+(0.0517P)^2^+93.6807P] where P=(Fo^2^+2Fc^2^)/3'
_refine_ls_weighting_scheme calc
_refine_ls_wR_factor_gt 0.1556
_refine_ls_wR_factor_ref 0.1622
_reflns_number_gt 8584
_reflns_number_total 9471
_reflns_threshold_expression F^2^>2.0\s(F^2^)
_cod_data_source_file om6b00402_si_001.cif
_cod_data_source_block complex7_1
_cod_original_cell_volume 4665(3)
_cod_database_code 4088769
_shelxl_res_file
;
TITL complex7
CELL  0.71075 14.51140 22.42310 14.41520 90.00000 96.02610 90.00000
ZERR  8 0.00540 0.00810 0.00530 0.00000 0.00490 0.00000
LATT 1
SYMM    -X, .50+Y, .50-Z
SFAC C H CL N TA
UNIT 152 208 40 8 16
L.S. 30
FMAP 2
PLAN -2
WPDB -2
HTAB
BOND $H
CONF
LIST 4
TEMP -159.8
ACTA
SIZE 0.220 0.300 0.200
WGHT    0.051700   93.680702
FVAR       0.10193
TA1   5    0.331653    0.391218    0.099885    11.00000    0.02758    0.02239 =
         0.02342    0.00165    0.00555   -0.00008
TA2   5    0.482019    0.393920    0.257734    11.00000    0.02666    0.02620 =
         0.02171   -0.00336    0.00791   -0.00504
TA3   5    0.969576    0.360294    0.704948    11.00000    0.03344    0.04471 =
         0.02731    0.00152    0.00633    0.01170
TA4   5    0.860830    0.255181    0.625144    11.00000    0.03164    0.07356 =
         0.03814   -0.00153    0.01538   -0.00707
CL1   3    0.258906    0.315974    0.009073    11.00000    0.03705    0.03926 =
         0.03835   -0.00759   -0.00502   -0.00450
CL2   3    0.239080    0.463004    0.015725    11.00000    0.03989    0.03656 =
         0.04174    0.01479    0.00494    0.00818
CL3   3    0.408224    0.483187    0.172705    11.00000    0.04375    0.02223 =
         0.03152   -0.00243    0.00768    0.00008
CL4   3    0.576493    0.325353    0.346895    11.00000    0.02856    0.04675 =
         0.02909    0.00405    0.00052    0.00033
CL5   3    0.415518    0.429146    0.393802    11.00000    0.03958    0.05264 =
         0.03071   -0.01778    0.01635   -0.01207
CL6   3    0.959478    0.461950    0.680602    11.00000    0.11050    0.04476 =
         0.05631    0.00311    0.01684    0.02733
CL7   3    1.098815    0.373249    0.815231    11.00000    0.03989    0.06299 =
         0.03801   -0.00895    0.00394   -0.00142
CL8   3    1.001893    0.250848    0.743013    11.00000    0.03171    0.04784 =
         0.05092    0.01197    0.00558    0.00300
CL9   3    0.735829    0.238483    0.509343    11.00000    0.04412    0.15199 =
         0.03963   -0.01814    0.00855   -0.02529
CL10  3    0.775662    0.213552    0.743550    11.00000    0.05323    0.11178 =
         0.04748   -0.00852    0.02431   -0.03272
N1    4    0.586053    0.463222    0.314197    11.00000    0.03122    0.03857 =
         0.03394   -0.00794    0.00706   -0.02596
N2    4    0.892215    0.156706    0.614075    11.00000    0.06294    0.03950 =
         0.07325   -0.00010    0.02944   -0.02105
C1    1    0.324245    0.358479    0.229053    11.00000    0.01425    0.02584 =
         0.03205   -0.00393    0.00516   -0.00249
C2    1    0.383572    0.307610    0.222480    11.00000    0.01249    0.02888 =
         0.03159    0.00174   -0.00072   -0.00098
C3    1    0.450883    0.307411    0.156695    11.00000    0.01997    0.02023 =
         0.02486   -0.00483   -0.00089   -0.00152
C4    1    0.463858    0.359285    0.103064    11.00000    0.02867    0.02094 =
         0.02082   -0.00431    0.00381    0.00249
C5    1    0.249210    0.360796    0.295077    11.00000    0.03507    0.03200 =
         0.03208    0.00164    0.00728   -0.00118
AFIX  23
H5A   2    0.208214    0.325673    0.283862    11.00000   -1.20000
H5B   2    0.278451    0.358669    0.360206    11.00000   -1.20000
AFIX   0
C6    1    0.368519    0.253296    0.281990    11.00000    0.03445    0.02894 =
         0.03521    0.01173    0.00403   -0.01765
AFIX  23
H6A   2    0.345484    0.266453    0.340923    11.00000   -1.20000
H6B   2    0.428567    0.232865    0.297972    11.00000   -1.20000
AFIX   0
C7    1    0.506356    0.251051    0.140401    11.00000    0.03283    0.01465 =
         0.03922   -0.00825   -0.00563    0.00443
AFIX  23
H7A   2    0.572175    0.261539    0.136937    11.00000   -1.20000
H7B   2    0.503155    0.223089    0.193113    11.00000   -1.20000
AFIX   0
C8    1    0.536447    0.369348    0.036962    11.00000    0.03246    0.02518 =
         0.02597   -0.00198    0.01240   -0.00697
AFIX  13
H8    2    0.579808    0.334562    0.042011    11.00000   -1.20000
AFIX   0
C9    1    0.191808    0.416762    0.282808    11.00000    0.05104    0.04148 =
         0.04252   -0.00430    0.02616    0.01180
AFIX  33
H9A   2    0.144494    0.416382    0.326571    11.00000   -1.20000
H9B   2    0.231906    0.451652    0.295101    11.00000   -1.20000
H9C   2    0.161680    0.418662    0.218769    11.00000   -1.20000
AFIX   0
C10   1    0.299463    0.209245    0.232742    11.00000    0.06891    0.02379 =
         0.05434    0.00386    0.01626   -0.02785
AFIX  33
H10A  2    0.292061    0.175084    0.273713    11.00000   -1.20000
H10B  2    0.239475    0.228992    0.217940    11.00000   -1.20000
H10C  2    0.322561    0.195403    0.174987    11.00000   -1.20000
AFIX   0
C11   1    0.466856    0.221220    0.049451    11.00000    0.05924    0.02573 =
         0.04445   -0.00975    0.01406    0.01115
AFIX  33
H11A  2    0.502557    0.185144    0.039251    11.00000   -1.20000
H11B  2    0.401913    0.210514    0.053424    11.00000   -1.20000
H11C  2    0.470778    0.248879   -0.002626    11.00000   -1.20000
AFIX   0
C12   1    0.496381    0.375373   -0.064598    11.00000    0.04964    0.05264 =
         0.03034   -0.01008    0.00676   -0.02203
AFIX  33
H12A  2    0.546791    0.381792   -0.103715    11.00000   -1.20000
H12B  2    0.462833    0.338836   -0.084383    11.00000   -1.20000
H12C  2    0.453745    0.409368   -0.071027    11.00000   -1.20000
AFIX   0
C13   1    0.590875    0.425112    0.072337    11.00000    0.03194    0.03373 =
         0.02820   -0.00772    0.00664   -0.00704
AFIX  23
H13A  2    0.651706    0.426983    0.047152    11.00000   -1.20000
H13B  2    0.555665    0.461929    0.054677    11.00000   -1.20000
AFIX   0
C14   1    0.602520    0.416933    0.176112    11.00000    0.03425    0.03301 =
         0.02697   -0.00730    0.01572   -0.00619
AFIX  13
H14   2    0.648851    0.384162    0.188912    11.00000   -1.20000
AFIX   0
C15   1    0.634762    0.466576    0.238714    11.00000    0.03240    0.02719 =
         0.02706   -0.00435    0.00446    0.00335
C16   1    0.698911    0.511385    0.230458    11.00000    0.02636    0.03218 =
         0.02645   -0.00308    0.00252   -0.00449
AFIX  43
H16   2    0.729937    0.515198    0.175916    11.00000   -1.20000
AFIX   0
C17   1    0.716204    0.550372    0.304389    11.00000    0.03793    0.03076 =
         0.03855   -0.00584    0.01063   -0.01046
AFIX  43
H17   2    0.760917    0.581090    0.301614    11.00000   -1.20000
AFIX   0
C18   1    0.669149    0.545073    0.382088    11.00000    0.04461    0.02683 =
         0.04375   -0.01425   -0.00003   -0.00269
AFIX  43
H18   2    0.682486    0.571406    0.433367    11.00000   -1.20000
AFIX   0
C19   1    0.603554    0.502052    0.385217    11.00000    0.02617    0.03383 =
         0.03238   -0.00981    0.01186   -0.00736
AFIX  43
H19   2    0.569705    0.499331    0.438004    11.00000   -1.20000
AFIX   0
C20   1    0.838801    0.341544    0.720102    11.00000    0.04012    0.07569 =
         0.02220    0.00014    0.00770    0.02402
C21   1    0.801535    0.356183    0.627618    11.00000    0.05106    0.11579 =
         0.03021    0.00598    0.01789    0.04453
C22   1    0.856561    0.353596    0.550911    11.00000    0.06863    0.06848 =
         0.01714   -0.00808    0.00490    0.00323
C23   1    0.953723    0.331259    0.571765    11.00000    0.01732    0.03939 =
         0.04319    0.00677    0.00697    0.00658
C24   1    0.783653    0.341693    0.805052    11.00000    0.04947    0.12184 =
         0.03932    0.00891    0.02320    0.03927
AFIX  23
H24A  2    0.805224    0.308782    0.847699    11.00000   -1.20000
H24B  2    0.717100    0.335328    0.784625    11.00000   -1.20000
AFIX   0
C25   1    0.682197    0.368576    0.604449    11.00000    0.23254    0.08458 =
         0.03769   -0.01415    0.03872   -0.09186
AFIX  23
H25A  2    0.656185    0.354139    0.542251    11.00000   -1.20000
H25B  2    0.645968    0.352996    0.653665    11.00000   -1.20000
AFIX   0
C26   1    0.823559    0.374198    0.455349    11.00000    0.04023    0.15828 =
         0.02648    0.01122    0.00761    0.05198
AFIX  23
H26A  2    0.755156    0.377441    0.449423    11.00000   -1.20000
H26B  2    0.840240    0.344063    0.409780    11.00000   -1.20000
AFIX   0
C27   1    1.020284    0.319658    0.499940    11.00000    0.02903    0.04095 =
         0.02522   -0.00281   -0.00059   -0.00094
AFIX  13
H27   2    0.987834    0.326356    0.436108    11.00000   -1.20000
AFIX   0
C28   1    0.796836    0.401870    0.856686    11.00000    0.13355    0.08542 =
         0.04902    0.00466    0.03336    0.07033
AFIX  33
H28A  2    0.761423    0.401729    0.910952    11.00000   -1.20000
H28B  2    0.862694    0.407804    0.877417    11.00000   -1.20000
H28C  2    0.774761    0.434292    0.814480    11.00000   -1.20000
AFIX   0
C29   1    0.693761    0.426331    0.608144    11.00000    0.24181    0.08434 =
         0.06275   -0.01871    0.06411   -0.05724
AFIX  33
H29A  2    0.633418    0.446118    0.596761    11.00000   -1.20000
H29B  2    0.723250    0.437540    0.669965    11.00000   -1.20000
H29C  2    0.733290    0.438664    0.560478    11.00000   -1.20000
AFIX   0
C30   1    0.863914    0.433488    0.431912    11.00000    0.08532    0.14595 =
         0.04508    0.05437    0.02830    0.05922
AFIX  33
H30A  2    0.839945    0.444951    0.368320    11.00000   -1.20000
H30B  2    0.846477    0.463751    0.475907    11.00000   -1.20000
H30C  2    0.931590    0.430361    0.436250    11.00000   -1.20000
AFIX   0
C31   1    1.105702    0.360002    0.514239    11.00000    0.04696    0.07646 =
         0.04339   -0.00582    0.01500   -0.00870
AFIX  33
H31A  2    1.086547    0.401767    0.506420    11.00000   -1.20000
H31B  2    1.136867    0.354101    0.577233    11.00000   -1.20000
H31C  2    1.148371    0.349966    0.468219    11.00000   -1.20000
AFIX   0
C32   1    1.045570    0.255685    0.511064    11.00000    0.06468    0.04445 =
         0.04312    0.01034    0.02964    0.00641
AFIX  23
H32A  2    1.072794    0.241100    0.455127    11.00000   -1.20000
H32B  2    1.091613    0.250132    0.566103    11.00000   -1.20000
AFIX   0
C33   1    0.959691    0.222538    0.523496    11.00000    0.03180    0.05682 =
         0.05437   -0.01368    0.01403    0.00598
AFIX  13
H33   2    0.922956    0.221840    0.460803    11.00000   -1.20000
AFIX   0
C34   1    0.960362    0.160550    0.558101    11.00000    0.04549    0.05204 =
         0.03611   -0.00545    0.01714   -0.01440
C35   1    1.017130    0.111988    0.547101    11.00000    0.04684    0.04747 =
         0.04234   -0.00697    0.01577   -0.00520
AFIX  43
H35   2    1.068478    0.115410    0.511634    11.00000   -1.20000
AFIX   0
C36   1    0.998170    0.059131    0.588003    11.00000    0.05367    0.05679 =
         0.04730   -0.00158   -0.00176   -0.01559
AFIX  43
H36   2    1.037091    0.025672    0.581346    11.00000   -1.20000
AFIX   0
C37   1    0.923923    0.053685    0.638425    11.00000    0.07661    0.03860 =
         0.08303   -0.00479   -0.00828   -0.02565
AFIX  43
H37   2    0.908888    0.016349    0.664107    11.00000   -1.20000
AFIX   0
C38   1    0.872072    0.103025    0.650947    11.00000    0.05924    0.09772 =
         0.06641    0.02095    0.00673   -0.04379
AFIX  43
H38   2    0.820583    0.099902    0.686280    11.00000   -1.20000
AFIX   0
HKLF 4
 
REM  complex7
REM R1 =  0.0710 for    8584 Fo > 4sig(Fo)  and  0.0785 for all    9471 data
REM    487 parameters refined using      0 restraints
 
END  
     
WGHT      0.0516     93.7568 

REM Instructions for potential hydrogen bonds
EQIV $1 x, -y+1/2, z-1/2
HTAB C14 Cl10_$1
EQIV $2 -x+1, -y+1, -z
HTAB C16 Cl2_$2
EQIV $3 -x+1, -y+1, -z+1
HTAB C19 Cl5_$3
HTAB C35 Cl7_$1

REM Highest difference peak  4.925,  deepest hole -5.500,  1-sigma level  0.297
Q1    1   0.8982  0.2493  0.6654  11.00000  0.05    4.93
Q2    1   0.8543  0.2818  0.6262  11.00000  0.05    2.84
;

loop_
_symmetry_equiv_pos_site_id
_space_group_symop_operation_xyz
1 +X,+Y,+Z
2 -X,1/2+Y,1/2-Z
3 -X,-Y,-Z
4 +X,1/2-Y,1/2+Z

loop_
_atom_site_label
_atom_site_type_symbol
_atom_site_fract_x
_atom_site_fract_y
_atom_site_fract_z
_atom_site_U_iso_or_equiv
_atom_site_adp_type
_atom_site_occupancy
_atom_site_site_symmetry_multiplicity
_atom_site_calc_flag
_atom_site_refinement_flags
Ta1 Ta 0.33165(4) 0.39122(2) 0.09989(3) 0.02426(14) Uani 1 4 d .
Ta2 Ta 0.48202(4) 0.39392(2) 0.25773(3) 0.02448(14) Uani 1 4 d .
Ta3 Ta 0.96958(4) 0.36029(3) 0.70495(4) 0.03493(16) Uani 1 4 d .
Ta4 Ta 0.86083(4) 0.25518(3) 0.62514(4) 0.04695(19) Uani 1 4 d .
Cl1 Cl 0.2589(2) 0.31597(15) 0.0091(2) 0.0389(7) Uani 1 4 d .
Cl2 Cl 0.2391(3) 0.46300(15) 0.0157(2) 0.0394(8) Uani 1 4 d .
Cl3 Cl 0.4082(2) 0.48319(13) 0.1727(2) 0.0322(7) Uani 1 4 d .
Cl4 Cl 0.5765(2) 0.32535(16) 0.3469(2) 0.0350(7) Uani 1 4 d .
Cl5 Cl 0.4155(3) 0.42915(17) 0.3938(2) 0.0401(8) Uani 1 4 d .
Cl6 Cl 0.9595(4) 0.4620(2) 0.6806(3) 0.0700(14) Uani 1 4 d .
Cl7 Cl 1.0988(3) 0.37325(19) 0.8152(3) 0.0470(9) Uani 1 4 d .
Cl8 Cl 1.0019(3) 0.25085(17) 0.7430(3) 0.0434(8) Uani 1 4 d .
Cl9 Cl 0.7358(3) 0.2385(3) 0.5093(3) 0.0783(17) Uani 1 4 d .
Cl10 Cl 0.7757(3) 0.2135(3) 0.7436(3) 0.0695(14) Uani 1 4 d .
N1 N 0.5860(8) 0.4632(5) 0.3142(7) 0.034(3) Uani 1 4 d .
N2 N 0.8922(11) 0.1567(6) 0.6141(11) 0.057(4) Uani 1 4 d .
C1 C 0.3242(8) 0.3585(5) 0.2291(8) 0.024(2) Uani 1 4 d .
C2 C 0.3836(8) 0.3076(5) 0.2225(8) 0.025(2) Uani 1 4 d .
C3 C 0.4509(8) 0.3074(5) 0.1567(8) 0.022(2) Uani 1 4 d .
C4 C 0.4639(8) 0.3593(5) 0.1031(8) 0.023(2) Uani 1 4 d .
C5 C 0.2492(9) 0.3608(6) 0.2951(9) 0.033(3) Uani 1 4 d .
C6 C 0.3685(10) 0.2533(6) 0.2820(9) 0.033(3) Uani 1 4 d .
C7 C 0.5064(9) 0.2511(5) 0.1404(9) 0.030(3) Uani 1 4 d .
C8 C 0.5364(9) 0.3694(5) 0.0370(8) 0.027(3) Uani 1 4 d .
C9 C 0.1918(11) 0.4168(7) 0.2828(10) 0.044(4) Uani 1 4 d .
C10 C 0.2995(12) 0.2092(6) 0.2327(11) 0.048(4) Uani 1 4 d .
C11 C 0.4669(11) 0.2212(6) 0.0495(10) 0.043(4) Uani 1 4 d .
C12 C 0.4964(11) 0.3754(7) -0.0646(9) 0.044(4) Uani 1 4 d .
C13 C 0.5909(9) 0.4251(6) 0.0723(8) 0.031(3) Uani 1 4 d .
C14 C 0.6025(9) 0.4169(6) 0.1761(8) 0.031(3) Uani 1 4 d .
C15 C 0.6348(9) 0.4666(6) 0.2387(8) 0.029(3) Uani 1 4 d .
C16 C 0.6989(9) 0.5114(6) 0.2305(9) 0.028(3) Uani 1 4 d .
C17 C 0.7162(10) 0.5504(6) 0.3044(9) 0.035(3) Uani 1 4 d .
C18 C 0.6692(10) 0.5451(6) 0.3821(10) 0.039(3) Uani 1 4 d .
C19 C 0.6036(9) 0.5021(6) 0.3852(9) 0.030(3) Uani 1 4 d .
C20 C 0.8388(11) 0.3415(8) 0.7201(9) 0.046(4) Uani 1 4 d .
C21 C 0.8015(13) 0.3562(10) 0.6276(11) 0.065(6) Uani 1 4 d .
C22 C 0.8566(13) 0.3536(8) 0.5509(9) 0.051(4) Uani 1 4 d .
C23 C 0.9537(9) 0.3313(6) 0.5718(10) 0.033(3) Uani 1 4 d .
C24 C 0.7836(13) 0.3417(10) 0.8051(12) 0.069(6) Uani 1 4 d .
C25 C 0.682(2) 0.3686(10) 0.6045(14) 0.117(12) Uani 1 4 d .
C26 C 0.8236(12) 0.3742(11) 0.4553(11) 0.075(7) Uani 1 4 d .
C27 C 1.0203(9) 0.3197(6) 0.4999(9) 0.032(3) Uani 1 4 d .
C28 C 0.7968(18) 0.4019(9) 0.8567(13) 0.088(8) Uani 1 4 d .
C29 C 0.694(3) 0.4263(11) 0.6081(16) 0.126(13) Uani 1 4 d .
C30 C 0.8639(15) 0.4335(12) 0.4319(13) 0.091(9) Uani 1 4 d .
C31 C 1.1057(12) 0.3600(9) 0.5142(12) 0.055(4) Uani 1 4 d .
C32 C 1.0456(12) 0.2557(7) 0.5111(11) 0.049(4) Uani 1 4 d .
C33 C 0.9597(10) 0.2225(7) 0.5235(12) 0.047(4) Uani 1 4 d .
C34 C 0.9604(11) 0.1606(7) 0.5581(10) 0.044(4) Uani 1 4 d .
C35 C 1.0171(12) 0.1120(7) 0.5471(11) 0.045(4) Uani 1 4 d .
C36 C 0.9982(12) 0.0591(8) 0.5880(11) 0.053(4) Uani 1 4 d .
C37 C 0.9239(15) 0.0537(8) 0.6384(15) 0.067(6) Uani 1 4 d .
C38 C 0.8721(14) 0.1030(10) 0.6510(14) 0.074(7) Uani 1 4 d .
H5A H 0.20821 0.32567 0.28386 0.0393 Uiso 1 4 calc R
H5B H 0.27845 0.35867 0.36021 0.0393 Uiso 1 4 calc R
H6A H 0.34548 0.26645 0.34092 0.0394 Uiso 1 4 calc R
H6B H 0.42857 0.23287 0.29797 0.0394 Uiso 1 4 calc R
H7A H 0.57218 0.26154 0.13694 0.0355 Uiso 1 4 calc R
H7B H 0.50316 0.22309 0.19311 0.0355 Uiso 1 4 calc R
H8 H 0.57981 0.33456 0.04201 0.0326 Uiso 1 4 calc R
H9A H 0.14449 0.41638 0.32657 0.0522 Uiso 1 4 calc R
H9B H 0.23191 0.45165 0.2951 0.0522 Uiso 1 4 calc R
H9C H 0.16168 0.41866 0.21877 0.0522 Uiso 1 4 calc R
H10A H 0.29206 0.17508 0.27371 0.0580 Uiso 1 4 calc R
H10B H 0.23948 0.22899 0.21794 0.0580 Uiso 1 4 calc R
H10C H 0.32256 0.1954 0.17499 0.0580 Uiso 1 4 calc R
H11A H 0.50256 0.18514 0.03925 0.0510 Uiso 1 4 calc R
H11B H 0.40191 0.21051 0.05342 0.0510 Uiso 1 4 calc R
H11C H 0.47078 0.24888 -0.00263 0.0510 Uiso 1 4 calc R
H12A H 0.54679 0.38179 -0.10371 0.0528 Uiso 1 4 calc R
H12B H 0.46283 0.33884 -0.08438 0.0528 Uiso 1 4 calc R
H12C H 0.45374 0.40937 -0.07103 0.0528 Uiso 1 4 calc R
H13A H 0.65171 0.42698 0.04715 0.0372 Uiso 1 4 calc R
H13B H 0.55566 0.46193 0.05468 0.0372 Uiso 1 4 calc R
H14 H 0.64885 0.38416 0.18891 0.0366 Uiso 1 4 calc R
H16 H 0.72994 0.5152 0.17592 0.0340 Uiso 1 4 calc R
H17 H 0.76092 0.58109 0.30161 0.0423 Uiso 1 4 calc R
H18 H 0.68249 0.57141 0.43337 0.0465 Uiso 1 4 calc R
H19 H 0.5697 0.49933 0.438 0.0362 Uiso 1 4 calc R
H24A H 0.80522 0.30878 0.8477 0.0827 Uiso 1 4 calc R
H24B H 0.7171 0.33533 0.78463 0.0827 Uiso 1 4 calc R
H25A H 0.65618 0.35414 0.54225 0.1398 Uiso 1 4 calc R
H25B H 0.64597 0.353 0.65367 0.1398 Uiso 1 4 calc R
H26A H 0.75516 0.37744 0.44942 0.0896 Uiso 1 4 calc R
H26B H 0.84024 0.34406 0.40978 0.0896 Uiso 1 4 calc R
H27 H 0.98783 0.32636 0.43611 0.0384 Uiso 1 4 calc R
H28A H 0.76142 0.40173 0.91095 0.1052 Uiso 1 4 calc R
H28B H 0.86269 0.4078 0.87742 0.1052 Uiso 1 4 calc R
H28C H 0.77476 0.43429 0.81448 0.1052 Uiso 1 4 calc R
H29A H 0.63342 0.44612 0.59676 0.1515 Uiso 1 4 calc R
H29B H 0.72325 0.43754 0.66996 0.1515 Uiso 1 4 calc R
H29C H 0.73329 0.43866 0.56048 0.1515 Uiso 1 4 calc R
H30A H 0.83995 0.44495 0.36832 0.1087 Uiso 1 4 calc R
H30B H 0.84648 0.46375 0.47591 0.1087 Uiso 1 4 calc R
H30C H 0.93159 0.43036 0.43625 0.1087 Uiso 1 4 calc R
H31A H 1.08655 0.40177 0.50642 0.0658 Uiso 1 4 calc R
H31B H 1.13687 0.3541 0.57723 0.0658 Uiso 1 4 calc R
H31C H 1.14837 0.34997 0.46822 0.0658 Uiso 1 4 calc R
H32A H 1.07279 0.2411 0.45513 0.0589 Uiso 1 4 calc R
H32B H 1.09161 0.25013 0.5661 0.0589 Uiso 1 4 calc R
H33 H 0.92296 0.22184 0.4608 0.0564 Uiso 1 4 calc R
H35 H 1.06848 0.11541 0.51163 0.0537 Uiso 1 4 calc R
H36 H 1.03709 0.02567 0.58135 0.0637 Uiso 1 4 calc R
H37 H 0.90889 0.01635 0.66411 0.0807 Uiso 1 4 calc R
H38 H 0.82058 0.0999 0.68628 0.0893 Uiso 1 4 calc R

loop_
_atom_site_aniso_label
_atom_site_aniso_U_11
_atom_site_aniso_U_22
_atom_site_aniso_U_33
_atom_site_aniso_U_12
_atom_site_aniso_U_13
_atom_site_aniso_U_23
Ta1 0.0276(3) 0.0224(2) 0.0234(3) -0.00008(19) 0.0056(2) 0.00165(18)
Ta2 0.0267(3) 0.0262(3) 0.0217(2) -0.00504(19) 0.0079(2) -0.00336(18)
Ta3 0.0334(3) 0.0447(3) 0.0273(3) 0.0117(3) 0.0063(2) 0.0015(2)
Ta4 0.0316(4) 0.0736(5) 0.0381(3) -0.0071(3) 0.0154(3) -0.0015(3)
Cl1 0.0371(19) 0.0393(17) 0.0384(17) -0.0045(14) -0.0050(14) -0.0076(14)
Cl2 0.0399(19) 0.0366(17) 0.0417(18) 0.0082(14) 0.0049(15) 0.0148(14)
Cl3 0.0437(19) 0.0222(14) 0.0315(15) 0.0001(12) 0.0077(14) -0.0024(11)
Cl4 0.0286(17) 0.0468(18) 0.0291(15) 0.0003(14) 0.0005(13) 0.0040(13)
Cl5 0.0396(19) 0.053(2) 0.0307(16) -0.0121(16) 0.0164(14) -0.0178(14)
Cl6 0.111(4) 0.045(2) 0.056(2) 0.027(2) 0.017(3) 0.0031(19)
Cl7 0.040(2) 0.063(2) 0.0380(18) -0.0014(17) 0.0039(16) -0.0089(17)
Cl8 0.0317(18) 0.048(2) 0.051(2) 0.0030(15) 0.0056(16) 0.0120(16)
Cl9 0.044(3) 0.152(5) 0.040(2) -0.025(3) 0.0086(19) -0.018(3)
Cl10 0.053(3) 0.112(4) 0.047(2) -0.033(3) 0.024(2) -0.009(2)
N1 0.031(6) 0.039(6) 0.034(6) -0.026(5) 0.007(5) -0.008(5)
N2 0.063(9) 0.040(7) 0.073(10) -0.021(7) 0.029(8) -0.000(7)
C1 0.014(6) 0.026(6) 0.032(6) -0.002(4) 0.005(5) -0.004(5)
C2 0.012(5) 0.029(6) 0.032(6) -0.001(5) -0.001(5) 0.002(5)
C3 0.020(6) 0.020(5) 0.025(5) -0.002(4) -0.001(5) -0.005(4)
C4 0.029(6) 0.021(5) 0.021(5) 0.002(5) 0.004(5) -0.004(4)
C5 0.035(8) 0.032(7) 0.032(7) -0.001(6) 0.007(6) 0.002(5)
C6 0.034(7) 0.029(6) 0.035(7) -0.018(5) 0.004(6) 0.012(5)
C7 0.033(7) 0.015(5) 0.039(7) 0.004(5) -0.006(6) -0.008(5)
C8 0.032(7) 0.025(6) 0.026(6) -0.007(5) 0.012(5) -0.002(5)
C9 0.051(9) 0.041(8) 0.043(8) 0.012(7) 0.026(7) -0.004(6)
C10 0.069(11) 0.024(7) 0.054(9) -0.028(7) 0.016(8) 0.004(6)
C11 0.059(10) 0.026(7) 0.044(8) 0.011(6) 0.014(7) -0.010(6)
C12 0.050(9) 0.053(9) 0.030(7) -0.022(7) 0.007(6) -0.010(6)
C13 0.032(7) 0.034(7) 0.028(6) -0.007(5) 0.007(5) -0.008(5)
C14 0.034(7) 0.033(7) 0.027(6) -0.006(5) 0.016(5) -0.007(5)
C15 0.032(7) 0.027(6) 0.027(6) 0.003(5) 0.004(5) -0.004(5)
C16 0.026(7) 0.032(6) 0.026(6) -0.004(5) 0.003(5) -0.003(5)
C17 0.038(8) 0.031(7) 0.039(7) -0.010(6) 0.011(6) -0.006(6)
C18 0.045(9) 0.027(7) 0.044(8) -0.003(6) -0.000(6) -0.014(6)
C19 0.026(7) 0.034(7) 0.032(6) -0.007(5) 0.012(5) -0.010(5)
C20 0.040(9) 0.076(11) 0.022(6) 0.024(8) 0.008(6) 0.000(7)
C21 0.051(11) 0.116(17) 0.030(8) 0.045(11) 0.018(7) 0.006(9)
C22 0.069(11) 0.068(11) 0.017(6) 0.003(9) 0.005(7) -0.008(6)
C23 0.017(6) 0.039(7) 0.043(7) 0.007(5) 0.007(5) 0.007(6)
C24 0.049(11) 0.122(17) 0.039(9) 0.039(11) 0.023(8) 0.009(10)
C25 0.23(4) 0.085(16) 0.038(10) -0.09(2) 0.039(15) -0.014(10)
C26 0.040(10) 0.16(2) 0.026(8) 0.052(12) 0.008(7) 0.011(10)
C27 0.029(7) 0.041(7) 0.025(6) -0.001(6) -0.001(5) -0.003(5)
C28 0.13(2) 0.085(15) 0.049(11) 0.070(15) 0.033(12) 0.005(10)
C29 0.24(4) 0.084(17) 0.063(14) -0.06(2) 0.064(19) -0.019(13)
C30 0.085(16) 0.15(2) 0.045(10) 0.059(15) 0.028(10) 0.054(13)
C31 0.047(10) 0.076(12) 0.043(9) -0.009(9) 0.015(8) -0.006(8)
C32 0.065(11) 0.044(9) 0.043(8) 0.006(8) 0.030(8) 0.010(7)
C33 0.032(8) 0.057(10) 0.054(9) 0.006(7) 0.014(7) -0.014(8)
C34 0.045(9) 0.052(9) 0.036(7) -0.014(7) 0.017(7) -0.005(7)
C35 0.047(9) 0.047(9) 0.042(8) -0.005(7) 0.016(7) -0.007(7)
C36 0.054(11) 0.057(10) 0.047(9) -0.016(8) -0.002(8) -0.002(8)
C37 0.077(14) 0.039(9) 0.083(14) -0.026(9) -0.008(11) -0.005(9)
C38 0.059(13) 0.098(17) 0.066(12) -0.044(12) 0.007(10) 0.021(11)

loop_
_atom_type_symbol
_atom_type_description
_atom_type_scat_dispersion_real
_atom_type_scat_dispersion_imag
_atom_type_scat_source
C C 0.0033 0.0016
;
International Tables for Crystallography
(Vol. C, Tables 4.2.6.8 and 6.1.1.4)
;
H H 0.0000 0.0000
;
International Tables for Crystallography
(Vol. C, Table 6.1.1.4)
;
Cl Cl 0.1484 0.1585
;
International Tables for Crystallography
(Vol. C, Tables 4.2.6.8 and 6.1.1.4)
;
N N 0.0061 0.0033
;
International Tables for Crystallography
(Vol. C, Tables 4.2.6.8 and 6.1.1.4)
;
Ta Ta -0.7052 6.5227
;
International Tables for Crystallography
(Vol. C, Tables 4.2.6.8 and 6.1.1.4)
;

loop_
_geom_angle_atom_site_label_1
_geom_angle_atom_site_label_2
_geom_angle_atom_site_label_3
_geom_angle
_geom_angle_publ_flag
Ta2 Ta1 Cl1 134.27(8) yes
Ta2 Ta1 Cl2 135.43(9) yes
Ta2 Ta1 Cl3 53.86(7) yes
Ta2 Ta1 C1 53.7(3) yes
Ta2 Ta1 C2 50.8(2) yes
Ta2 Ta1 C3 51.1(2) yes
Ta2 Ta1 C4 51.7(3) yes
Cl1 Ta1 Cl2 90.30(12) yes
Cl1 Ta1 Cl3 170.08(11) yes
Cl1 Ta1 C1 101.0(3) yes
Cl1 Ta1 C2 86.7(3) yes
Cl1 Ta1 C3 84.3(3) yes
Cl1 Ta1 C4 97.4(3) yes
Cl2 Ta1 Cl3 81.82(11) yes
Cl2 Ta1 C1 130.1(3) yes
Cl2 Ta1 C2 160.4(3) yes
Cl2 Ta1 C3 166.6(3) yes
Cl2 Ta1 C4 137.4(3) yes
Cl3 Ta1 C1 88.7(3) yes
Cl3 Ta1 C2 102.8(3) yes
Cl3 Ta1 C3 102.0(2) yes
Cl3 Ta1 C4 84.6(3) yes
C1 Ta1 C2 32.8(4) yes
C1 Ta1 C3 63.2(4) yes
C1 Ta1 C4 89.6(5) yes
C2 Ta1 C3 31.6(4) yes
C2 Ta1 C4 62.2(4) yes
C3 Ta1 C4 32.5(4) yes
Ta1 Ta2 Cl3 53.64(7) yes
Ta1 Ta2 Cl4 137.87(9) yes
Ta1 Ta2 Cl5 107.72(9) yes
Ta1 Ta2 N1 134.2(3) yes
Ta1 Ta2 C1 42.2(3) yes
Ta1 Ta2 C2 57.1(3) yes
Ta1 Ta2 C3 56.9(3) yes
Ta1 Ta2 C4 43.1(3) yes
Ta1 Ta2 C14 98.7(3) yes
Cl3 Ta2 Cl4 167.66(11) yes
Cl3 Ta2 Cl5 87.11(12) yes
Cl3 Ta2 N1 82.1(3) yes
Cl3 Ta2 C1 80.3(3) yes
Cl3 Ta2 C2 108.7(3) yes
Cl3 Ta2 C3 107.3(3) yes
Cl3 Ta2 C4 78.6(3) yes
Cl3 Ta2 C14 83.0(3) yes
Cl4 Ta2 Cl5 91.71(12) yes
Cl4 Ta2 N1 85.6(3) yes
Cl4 Ta2 C1 111.5(3) yes
Cl4 Ta2 C2 83.7(3) yes
Cl4 Ta2 C3 82.4(3) yes
Cl4 Ta2 C4 107.7(3) yes
Cl4 Ta2 C14 89.7(3) yes
Cl5 Ta2 N1 77.9(3) yes
Cl5 Ta2 C1 78.1(3) yes
Cl5 Ta2 C2 98.9(3) yes
Cl5 Ta2 C3 133.0(3) yes
Cl5 Ta2 C4 150.1(3) yes
Cl5 Ta2 C14 138.1(3) yes
N1 Ta2 C1 150.8(4) yes
N1 Ta2 C2 168.7(4) yes
N1 Ta2 C3 146.9(4) yes
N1 Ta2 C4 125.0(4) yes
N1 Ta2 C14 60.5(4) yes
C1 Ta2 C2 34.5(4) yes
C1 Ta2 C3 61.6(4) yes
C1 Ta2 C4 73.7(4) yes
C1 Ta2 C14 139.0(4) yes
C2 Ta2 C3 34.2(4) yes
C2 Ta2 C4 62.2(4) yes
C2 Ta2 C14 122.8(4) yes
C3 Ta2 C4 34.4(4) yes
C3 Ta2 C14 88.6(4) yes
C4 Ta2 C14 66.3(4) yes
Ta4 Ta3 Cl6 134.06(13) yes
Ta4 Ta3 Cl7 135.12(11) yes
Ta4 Ta3 Cl8 53.34(8) yes
Ta4 Ta3 C20 53.3(5) yes
Ta4 Ta3 C21 50.9(5) yes
Ta4 Ta3 C22 51.2(4) yes
Ta4 Ta3 C23 51.6(4) yes
Cl6 Ta3 Cl7 90.81(17) yes
Cl6 Ta3 Cl8 172.41(16) yes
Cl6 Ta3 C20 100.4(5) yes
Cl6 Ta3 C21 85.8(5) yes
Cl6 Ta3 C22 84.5(4) yes
Cl6 Ta3 C23 100.1(4) yes
Cl7 Ta3 Cl8 81.80(13) yes
Cl7 Ta3 C20 131.3(4) yes
Cl7 Ta3 C21 162.1(4) yes
Cl7 Ta3 C22 164.9(4) yes
Cl7 Ta3 C23 133.5(4) yes
Cl8 Ta3 C20 85.9(5) yes
Cl8 Ta3 C21 101.7(5) yes
Cl8 Ta3 C22 102.2(4) yes
Cl8 Ta3 C23 83.9(4) yes
C20 Ta3 C21 33.3(5) yes
C20 Ta3 C22 63.9(5) yes
C20 Ta3 C23 91.2(5) yes
C21 Ta3 C22 32.0(5) yes
C21 Ta3 C23 64.4(5) yes
C22 Ta3 C23 34.6(5) yes
Ta3 Ta4 Cl8 54.14(9) yes
Ta3 Ta4 Cl9 136.88(17) yes
Ta3 Ta4 Cl10 108.82(13) yes
Ta3 Ta4 N2 133.8(4) yes
Ta3 Ta4 C20 41.1(4) yes
Ta3 Ta4 C21 55.5(4) yes
Ta3 Ta4 C22 56.5(4) yes
Ta3 Ta4 C23 42.2(3) yes
Ta3 Ta4 C33 99.1(4) yes
Cl8 Ta4 Cl9 168.22(19) yes
Cl8 Ta4 Cl10 87.02(14) yes
Cl8 Ta4 N2 81.7(4) yes
Cl8 Ta4 C20 78.2(4) yes
Cl8 Ta4 C21 106.9(4) yes
Cl8 Ta4 C22 108.1(4) yes
Cl8 Ta4 C23 78.2(3) yes
Cl8 Ta4 C33 84.2(4) yes
Cl9 Ta4 Cl10 91.51(17) yes
Cl9 Ta4 N2 86.6(4) yes
Cl9 Ta4 C20 113.0(4) yes
Cl9 Ta4 C21 84.9(4) yes
Cl9 Ta4 C22 81.5(4) yes
Cl9 Ta4 C23 107.9(3) yes
Cl9 Ta4 C33 89.0(4) yes
Cl10 Ta4 N2 78.1(4) yes
Cl10 Ta4 C20 78.4(4) yes
Cl10 Ta4 C21 98.2(4) yes
Cl10 Ta4 C22 132.1(4) yes
Cl10 Ta4 C23 150.5(4) yes
Cl10 Ta4 C33 137.7(4) yes
N2 Ta4 C20 149.6(5) yes
N2 Ta4 C21 170.6(6) yes
N2 Ta4 C22 147.5(5) yes
N2 Ta4 C23 123.9(5) yes
N2 Ta4 C33 59.7(6) yes
C20 Ta4 C21 34.2(5) yes
C20 Ta4 C22 61.7(5) yes
C20 Ta4 C23 73.6(5) yes
C20 Ta4 C33 138.9(6) yes
C21 Ta4 C22 34.1(6) yes
C21 Ta4 C23 62.9(6) yes
C21 Ta4 C33 124.0(6) yes
C22 Ta4 C23 36.2(5) yes
C22 Ta4 C33 89.8(6) yes
C23 Ta4 C33 66.5(5) yes
Ta1 Cl3 Ta2 72.51(8) yes
Ta3 Cl8 Ta4 72.52(10) yes
Ta2 N1 C15 97.7(8) yes
Ta2 N1 C19 141.6(9) yes
C15 N1 C19 120.0(11) yes
Ta4 N2 C34 98.4(10) yes
Ta4 N2 C38 141.5(14) yes
C34 N2 C38 119.6(16) yes
Ta1 C1 Ta2 84.1(4) yes
Ta1 C1 C2 97.9(8) yes
Ta1 C1 C5 132.6(8) yes
Ta2 C1 C2 73.1(6) yes
Ta2 C1 C5 127.5(8) yes
C2 C1 C5 122.8(11) yes
Ta1 C2 Ta2 72.1(3) yes
Ta1 C2 C1 49.3(6) yes
Ta1 C2 C3 74.0(6) yes
Ta1 C2 C6 154.5(8) yes
Ta2 C2 C1 72.4(6) yes
Ta2 C2 C3 73.4(6) yes
Ta2 C2 C6 129.6(8) yes
C1 C2 C3 120.1(11) yes
C1 C2 C6 118.4(11) yes
C3 C2 C6 121.4(10) yes
Ta1 C3 Ta2 72.1(3) yes
Ta1 C3 C2 74.4(6) yes
Ta1 C3 C4 50.6(6) yes
Ta1 C3 C7 152.0(8) yes
Ta2 C3 C2 72.4(6) yes
Ta2 C3 C4 69.3(6) yes
Ta2 C3 C7 132.9(8) yes
C2 C3 C4 119.8(10) yes
C2 C3 C7 120.7(10) yes
C4 C3 C7 119.4(11) yes
Ta1 C4 Ta2 85.2(4) yes
Ta1 C4 C3 97.0(8) yes
Ta1 C4 C8 130.5(8) yes
Ta2 C4 C3 76.2(6) yes
Ta2 C4 C8 122.2(8) yes
C3 C4 C8 127.4(10) yes
C1 C5 C9 112.2(11) yes
C2 C6 C10 112.5(11) yes
C3 C7 C11 109.7(10) yes
C4 C8 C12 113.5(11) yes
C4 C8 C13 106.3(10) yes
C12 C8 C13 112.2(11) yes
C8 C13 C14 103.4(10) yes
Ta2 C14 C13 122.2(9) yes
Ta2 C14 C15 93.8(8) yes
C13 C14 C15 120.8(11) yes
N1 C15 C14 106.8(11) yes
N1 C15 C16 121.3(11) yes
C14 C15 C16 131.9(12) yes
C15 C16 C17 117.6(12) yes
C16 C17 C18 120.5(13) yes
C17 C18 C19 119.8(13) yes
N1 C19 C18 120.7(13) yes
Ta3 C20 Ta4 85.5(6) yes
Ta3 C20 C21 97.0(11) yes
Ta3 C20 C24 132.5(11) yes
Ta4 C20 C21 73.4(11) yes
Ta4 C20 C24 124.5(13) yes
C21 C20 C24 124.7(15) yes
Ta3 C21 Ta4 73.6(5) yes
Ta3 C21 C20 49.7(8) yes
Ta3 C21 C22 75.9(10) yes
Ta3 C21 C25 161.8(12) yes
Ta4 C21 C20 72.4(11) yes
Ta4 C21 C22 73.9(11) yes
Ta4 C21 C25 119.4(13) yes
C20 C21 C22 121.8(16) yes
C20 C21 C25 119.1(15) yes
C22 C21 C25 118.7(13) yes
Ta3 C22 Ta4 72.4(4) yes
Ta3 C22 C21 72.2(9) yes
Ta3 C22 C23 50.0(7) yes
Ta3 C22 C26 151.7(14) yes
Ta4 C22 C21 71.9(11) yes
Ta4 C22 C23 68.3(8) yes
Ta4 C22 C26 132.6(13) yes
C21 C22 C23 116.6(13) yes
C21 C22 C26 123.6(16) yes
C23 C22 C26 119.7(14) yes
Ta3 C23 Ta4 86.3(5) yes
Ta3 C23 C22 95.4(9) yes
Ta3 C23 C27 133.7(9) yes
Ta4 C23 C22 75.4(9) yes
Ta4 C23 C27 121.9(9) yes
C22 C23 C27 125.2(12) yes
C20 C24 C28 109.8(17) yes
C21 C25 C29 92(2) yes
C22 C26 C30 112.8(16) yes
C23 C27 C31 111.9(12) yes
C23 C27 C32 105.1(12) yes
C31 C27 C32 111.6(13) yes
C27 C32 C33 107.3(14) yes
Ta4 C33 C32 120.9(11) yes
Ta4 C33 C34 93.9(10) yes
C32 C33 C34 122.6(14) yes
N2 C34 C33 106.5(14) yes
N2 C34 C35 120.2(15) yes
C33 C34 C35 133.2(15) yes
C34 C35 C36 119.0(16) yes
C35 C36 C37 120.9(17) yes
C36 C37 C38 118.4(18) yes
N2 C38 C37 122(2) yes
C1 C5 H5A 109.150 no
C1 C5 H5B 109.158 no
C9 C5 H5A 109.158 no
C9 C5 H5B 109.161 no
H5A C5 H5B 107.871 no
C2 C6 H6A 109.114 no
C2 C6 H6B 109.102 no
C10 C6 H6A 109.096 no
C10 C6 H6B 109.101 no
H6A C6 H6B 107.847 no
C3 C7 H7A 109.727 no
C3 C7 H7B 109.727 no
C11 C7 H7A 109.732 no
C11 C7 H7B 109.729 no
H7A C7 H7B 108.203 no
C4 C8 H8 108.224 no
C12 C8 H8 108.229 no
C13 C8 H8 108.238 no
C5 C9 H9A 109.474 no
C5 C9 H9B 109.467 no
C5 C9 H9C 109.473 no
H9A C9 H9B 109.478 no
H9A C9 H9C 109.465 no
H9B C9 H9C 109.470 no
C6 C10 H10A 109.473 no
C6 C10 H10B 109.462 no
C6 C10 H10C 109.469 no
H10A C10 H10B 109.477 no
H10A C10 H10C 109.471 no
H10B C10 H10C 109.476 no
C7 C11 H11A 109.471 no
C7 C11 H11B 109.476 no
C7 C11 H11C 109.473 no
H11A C11 H11B 109.463 no
H11A C11 H11C 109.474 no
H11B C11 H11C 109.469 no
C8 C12 H12A 109.464 no
C8 C12 H12B 109.477 no
C8 C12 H12C 109.468 no
H12A C12 H12B 109.481 no
H12A C12 H12C 109.470 no
H12B C12 H12C 109.467 no
C8 C13 H13A 111.076 no
C8 C13 H13B 111.083 no
C14 C13 H13A 111.080 no
C14 C13 H13B 111.085 no
H13A C13 H13B 109.048 no
Ta2 C14 H14 106.096 no
C13 C14 H14 106.097 no
C15 C14 H14 106.098 no
C15 C16 H16 121.210 no
C17 C16 H16 121.219 no
C16 C17 H17 119.733 no
C18 C17 H17 119.747 no
C17 C18 H18 120.091 no
C19 C18 H18 120.100 no
N1 C19 H19 119.665 no
C18 C19 H19 119.668 no
C20 C24 H24A 109.707 no
C20 C24 H24B 109.711 no
C28 C24 H24A 109.700 no
C28 C24 H24B 109.701 no
H24A C24 H24B 108.195 no
C21 C25 H25A 113.347 no
C21 C25 H25B 113.341 no
C29 C25 H25A 113.344 no
C29 C25 H25B 113.344 no
H25A C25 H25B 110.663 no
C22 C26 H26A 109.023 no
C22 C26 H26B 109.020 no
C30 C26 H26A 109.021 no
C30 C26 H26B 109.025 no
H26A C26 H26B 107.792 no
C23 C27 H27 109.364 no
C31 C27 H27 109.363 no
C32 C27 H27 109.363 no
C24 C28 H28A 109.469 no
C24 C28 H28B 109.472 no
C24 C28 H28C 109.464 no
H28A C28 H28B 109.477 no
H28A C28 H28C 109.465 no
H28B C28 H28C 109.481 no
C25 C29 H29A 109.478 no
C25 C29 H29B 109.468 no
C25 C29 H29C 109.470 no
H29A C29 H29B 109.468 no
H29A C29 H29C 109.475 no
H29B C29 H29C 109.469 no
C26 C30 H30A 109.475 no
C26 C30 H30B 109.470 no
C26 C30 H30C 109.465 no
H30A C30 H30B 109.483 no
H30A C30 H30C 109.467 no
H30B C30 H30C 109.468 no
C27 C31 H31A 109.473 no
C27 C31 H31B 109.478 no
C27 C31 H31C 109.480 no
H31A C31 H31B 109.469 no
H31A C31 H31C 109.459 no
H31B C31 H31C 109.468 no
C27 C32 H32A 110.262 no
C27 C32 H32B 110.256 no
C33 C32 H32A 110.269 no
C33 C32 H32B 110.259 no
H32A C32 H32B 108.532 no
Ta4 C33 H33 105.941 no
C32 C33 H33 105.928 no
C34 C33 H33 105.933 no
C34 C35 H35 120.525 no
C36 C35 H35 120.513 no
C35 C36 H36 119.565 no
C37 C36 H36 119.550 no
C36 C37 H37 120.802 no
C38 C37 H37 120.802 no
N2 C38 H38 119.220 no
C37 C38 H38 119.226 no

loop_
_geom_bond_atom_site_label_1
_geom_bond_atom_site_label_2
_geom_bond_distance
_geom_bond_publ_flag
Ta1 Ta2 2.9832(10) yes
Ta1 Cl1 2.321(3) yes
Ta1 Cl2 2.350(3) yes
Ta1 Cl3 2.519(3) yes
Ta1 C1 2.015(12) yes
Ta1 C2 2.632(12) yes
Ta1 C3 2.626(11) yes
Ta1 C4 2.044(12) yes
Ta2 Cl3 2.526(3) yes
Ta2 Cl4 2.351(3) yes
Ta2 Cl5 2.408(4) yes
Ta2 N1 2.258(11) yes
Ta2 C1 2.418(11) yes
Ta2 C2 2.427(12) yes
Ta2 C3 2.439(11) yes
Ta2 C4 2.350(11) yes
Ta2 C14 2.267(14) yes
Ta3 Ta4 2.9980(12) yes
Ta3 Cl6 2.309(5) yes
Ta3 Cl7 2.346(4) yes
Ta3 Cl8 2.547(4) yes
Ta3 C20 1.978(16) yes
Ta3 C21 2.574(17) yes
Ta3 C22 2.623(14) yes
Ta3 C23 2.017(14) yes
Ta4 Cl8 2.521(4) yes
Ta4 Cl9 2.362(5) yes
Ta4 Cl10 2.399(5) yes
Ta4 N2 2.264(14) yes
Ta4 C20 2.412(16) yes
Ta4 C21 2.42(2) yes
Ta4 C22 2.451(17) yes
Ta4 C23 2.353(14) yes
Ta4 C33 2.276(17) yes
N1 C15 1.361(17) yes
N1 C19 1.348(17) yes
N2 C34 1.34(2) yes
N2 C38 1.36(3) yes
C1 C2 1.438(16) yes
C1 C5 1.521(19) yes
C2 C3 1.431(17) yes
C2 C6 1.519(18) yes
C3 C4 1.420(16) yes
C3 C7 1.530(16) yes
C4 C8 1.510(18) yes
C5 C9 1.51(2) yes
C6 C10 1.53(2) yes
C7 C11 1.529(19) yes
C8 C12 1.523(18) yes
C8 C13 1.537(18) yes
C13 C14 1.499(17) yes
C14 C15 1.478(17) yes
C15 C16 1.383(18) yes
C16 C17 1.381(18) yes
C17 C18 1.38(2) yes
C18 C19 1.359(19) yes
C20 C21 1.42(2) yes
C20 C24 1.53(2) yes
C21 C22 1.43(2) yes
C21 C25 1.75(4) yes
C22 C23 1.50(2) yes
C22 C26 1.48(2) yes
C23 C27 1.511(19) yes
C24 C28 1.54(3) yes
C25 C29 1.31(3) yes
C26 C30 1.51(3) yes
C27 C31 1.53(2) yes
C27 C32 1.49(2) yes
C32 C33 1.48(2) yes
C33 C34 1.48(2) yes
C34 C35 1.38(2) yes
C35 C36 1.36(2) yes
C36 C37 1.37(3) yes
C37 C38 1.36(3) yes
C5 H5A 0.990 no
C5 H5B 0.990 no
C6 H6A 0.990 no
C6 H6B 0.990 no
C7 H7A 0.990 no
C7 H7B 0.990 no
C8 H8 1.000 no
C9 H9A 0.980 no
C9 H9B 0.980 no
C9 H9C 0.980 no
C10 H10A 0.980 no
C10 H10B 0.980 no
C10 H10C 0.980 no
C11 H11A 0.980 no
C11 H11B 0.980 no
C11 H11C 0.980 no
C12 H12A 0.980 no
C12 H12B 0.980 no
C12 H12C 0.980 no
C13 H13A 0.990 no
C13 H13B 0.990 no
C14 H14 1.000 no
C16 H16 0.950 no
C17 H17 0.950 no
C18 H18 0.950 no
C19 H19 0.950 no
C24 H24A 0.990 no
C24 H24B 0.990 no
C25 H25A 0.990 no
C25 H25B 0.990 no
C26 H26A 0.990 no
C26 H26B 0.990 no
C27 H27 1.000 no
C28 H28A 0.980 no
C28 H28B 0.980 no
C28 H28C 0.980 no
C29 H29A 0.980 no
C29 H29B 0.980 no
C29 H29C 0.980 no
C30 H30A 0.980 no
C30 H30B 0.980 no
C30 H30C 0.980 no
C31 H31A 0.980 no
C31 H31B 0.980 no
C31 H31C 0.980 no
C32 H32A 0.990 no
C32 H32B 0.990 no
C33 H33 1.000 no
C35 H35 0.950 no
C36 H36 0.950 no
C37 H37 0.950 no
C38 H38 0.950 no

loop_
_geom_contact_atom_site_label_1
_geom_contact_atom_site_label_2
_geom_contact_distance
_geom_contact_publ_flag
_geom_contact_site_symmetry_2
Ta1 C9 3.539(16) no .
Ta1 C12 3.557(16) no .
Ta3 C31 3.550(18) no .
Cl3 C13 3.409(14) no .
Cl3 C15 3.346(13) no .
Cl4 C6 3.464(14) no .
Cl4 C7 3.469(13) no .
Cl5 C5 3.079(13) no .
Cl5 C9 3.476(16) no .
Cl5 C19 3.194(13) no .
Cl8 C32 3.470(17) no .
Cl8 C34 3.351(15) no .
Cl9 C25 3.35(2) no .
Cl9 C26 3.42(2) no .
Cl10 C24 3.01(2) no .
Cl10 C38 3.21(2) no .
N1 C13 3.597(16) no .
N1 C17 2.732(18) no .
N2 C32 3.57(2) no .
N2 C36 2.72(2) no .
C1 C10 3.367(18) no .
C2 C11 3.474(19) no .
C3 C10 3.37(2) no .
C4 C11 3.192(17) no .
C5 C6 2.985(19) no .
C6 C7 3.00(2) no .
C7 C8 3.096(17) no .
C7 C10 3.54(2) no .
C8 C11 3.482(18) no .
C13 C16 3.263(17) no .
C14 C19 3.567(18) no .
C15 C18 2.721(18) no .
C16 C19 2.754(19) no .
C20 C29 3.15(3) no .
C21 C28 3.46(3) no .
C21 C30 3.51(3) no .
C22 C29 3.05(4) no .
C23 C30 3.24(3) no .
C24 C25 3.16(3) no .
C24 C29 3.55(3) no .
C25 C26 3.13(3) no .
C26 C27 3.11(2) no .
C26 C29 3.26(4) no .
C27 C30 3.49(3) no .
C32 C35 3.30(2) no .
C33 C38 3.56(3) no .
C34 C37 2.74(2) no .
C35 C38 2.72(3) no .
Cl1 C32 3.491(18) no 4_454
Cl4 Cl10 3.498(6) no 4_554
Cl5 C19 3.576(13) no 3_666
Cl6 C9 3.569(16) no 3_666
Cl9 C24 3.58(2) no 4_554
Cl10 Cl4 3.498(6) no 4_555
C9 Cl6 3.569(16) no 3_666
C19 Cl5 3.576(13) no 3_666
C24 Cl9 3.58(2) no 4_555
C32 Cl1 3.491(18) no 4_655
Ta1 H9B 3.5644 no .
Ta1 H9C 3.2072 no .
Ta1 H12C 3.2081 no .
Ta2 H5B 3.5285 no .
Ta2 H13B 3.5625 no .
Ta3 H24A 3.5054 no .
Ta3 H28B 3.2453 no .
Ta3 H31A 3.5995 no .
Ta3 H31B 3.2001 no .
Ta4 H24A 3.5961 no .
Ta4 H32B 3.5427 no .
Cl1 H11B 3.1668 no .
Cl1 H11C 3.4428 no .
Cl1 H12B 3.4163 no .
Cl2 H9C 3.3922 no .
Cl3 H9B 3.3327 no .
Cl3 H13B 2.9092 no .
Cl4 H6A 3.5957 no .
Cl4 H6B 3.0145 no .
Cl4 H7A 3.3423 no .
Cl4 H7B 3.2877 no .
Cl4 H14 2.9206 no .
Cl5 H5B 2.5468 no .
Cl5 H9B 2.9295 no .
Cl5 H19 2.7548 no .
Cl6 H28B 3.5119 no .
Cl6 H28C 3.5186 no .
Cl6 H29B 3.4589 no .
Cl6 H29C 3.5849 no .
Cl6 H30B 3.2220 no .
Cl6 H30C 3.5740 no .
Cl6 H31A 3.5352 no .
Cl7 H31B 3.5578 no .
Cl8 H32B 2.9826 no .
Cl9 H25A 2.8986 no .
Cl9 H26A 3.2534 no .
Cl9 H26B 3.2275 no .
Cl9 H33 2.8986 no .
Cl10 H24A 2.6196 no .
Cl10 H24B 2.9386 no .
Cl10 H38 2.7774 no .
N1 H14 2.7533 no .
N1 H16 3.2505 no .
N1 H18 3.2078 no .
N2 H33 2.7240 no .
N2 H35 3.2208 no .
N2 H37 3.2323 no .
C1 H6A 2.6172 no .
C1 H6B 3.3009 no .
C1 H9A 3.3521 no .
C1 H9B 2.7082 no .
C1 H9C 2.7083 no .
C1 H10B 3.1509 no .
C2 H5A 2.8098 no .
C2 H5B 2.8663 no .
C2 H7A 3.2844 no .
C2 H7B 2.6338 no .
C2 H10A 3.3684 no .
C2 H10B 2.7305 no .
C2 H10C 2.7306 no .
C2 H11B 3.2995 no .
C3 H6A 3.3300 no .
C3 H6B 2.6804 no .
C3 H8 2.6932 no .
C3 H10C 3.1541 no .
C3 H11A 3.3484 no .
C3 H11B 2.6870 no .
C3 H11C 2.6869 no .
C3 H12B 3.5678 no .
C3 H14 3.3392 no .
C4 H7A 2.7113 no .
C4 H7B 3.3437 no .
C4 H11B 3.5090 no .
C4 H11C 2.9140 no .
C4 H12A 3.3675 no .
C4 H12B 2.7391 no .
C4 H12C 2.7393 no .
C4 H13A 3.2934 no .
C4 H13B 2.7846 no .
C4 H14 2.8899 no .
C5 H6A 2.5827 no .
C5 H10B 3.1558 no .
C6 H5A 2.8388 no .
C6 H5B 2.9785 no .
C6 H7B 2.5384 no .
C6 H11B 3.5138 no .
C7 H6B 2.6717 no .
C7 H8 2.6404 no .
C7 H10C 3.0330 no .
C8 H7A 2.8343 no .
C8 H11C 2.9012 no .
C8 H14 2.6112 no .
C10 H5A 3.0524 no .
C10 H7B 3.0847 no .
C10 H11B 3.1145 no .
C11 H8 3.0321 no .
C11 H10C 2.9649 no .
C11 H12B 3.2646 no .
C12 H11C 3.0084 no .
C12 H13A 2.8727 no .
C12 H13B 2.6745 no .
C13 H12A 2.7299 no .
C13 H12B 3.3789 no .
C13 H12C 2.7372 no .
C13 H16 3.1225 no .
C14 H7A 3.5498 no .
C14 H8 2.6689 no .
C14 H16 2.8767 no .
C15 H13A 2.9354 no .
C15 H13B 2.7797 no .
C15 H17 3.2277 no .
C15 H19 3.2020 no .
C16 H13A 3.2641 no .
C16 H13B 3.2964 no .
C16 H14 2.9890 no .
C16 H18 3.2511 no .
C17 H19 3.2247 no .
C18 H16 3.2573 no .
C19 H17 3.2229 no .
C20 H25A 3.4999 no .
C20 H25B 2.8724 no .
C20 H28A 3.3615 no .
C20 H28B 2.7029 no .
C20 H28C 2.7028 no .
C20 H29B 2.7773 no .
C20 H29C 3.4120 no .
C21 H24A 3.3409 no .
C21 H24B 2.7248 no .
C21 H26A 2.6298 no .
C21 H26B 3.2589 no .
C21 H28C 3.2701 no .
C21 H29A 3.1605 no .
C21 H29B 2.2664 no .
C21 H29C 2.2664 no .
C21 H30B 3.3654 no .
C22 H25A 2.8974 no .
C22 H25B 3.5332 no .
C22 H27 2.7207 no .
C22 H29B 3.3056 no .
C22 H29C 2.6284 no .
C22 H30A 3.3239 no .
C22 H30B 2.6940 no .
C22 H30C 2.6940 no .
C22 H33 3.4070 no .
C23 H26A 3.3791 no .
C23 H26B 2.7276 no .
C23 H30B 3.5645 no .
C23 H30C 2.9539 no .
C23 H31A 2.7357 no .
C23 H31B 2.6997 no .
C23 H31C 3.3568 no .
C23 H32A 3.2419 no .
C23 H32B 2.7119 no .
C23 H33 2.9374 no .
C24 H25B 2.8111 no .
C24 H29B 2.9701 no .
C25 H24B 2.6986 no .
C25 H26A 2.5790 no .
C25 H28C 3.5054 no .
C26 H25A 2.8827 no .
C26 H27 2.6550 no .
C26 H29C 2.5532 no .
C27 H26B 2.8463 no .
C27 H30C 2.9005 no .
C27 H33 2.6375 no .
C28 H29B 2.9021 no .
C29 H24B 3.2512 no .
C29 H26A 2.7674 no .
C29 H28C 3.0865 no .
C29 H30B 3.1837 no .
C30 H27 2.9975 no .
C30 H29C 2.7891 no .
C30 H31A 3.3718 no .
C31 H30C 3.0887 no .
C31 H32A 2.8243 no .
C31 H32B 2.5889 no .
C32 H31A 3.3313 no .
C32 H31B 2.6963 no .
C32 H31C 2.6964 no .
C32 H35 3.1627 no .
C33 H26B 3.5384 no .
C33 H27 2.6984 no .
C33 H35 2.8894 no .
C34 H32A 2.9387 no .
C34 H32B 2.7622 no .
C34 H36 3.2281 no .
C34 H38 3.1883 no .
C35 H32A 3.3191 no .
C35 H32B 3.2826 no .
C35 H33 3.0208 no .
C35 H37 3.2354 no .
C36 H38 3.2017 no .
C37 H35 3.2346 no .
C38 H36 3.2021 no .
H5A H6A 2.4625 no .
H5A H9A 2.3432 no .
H5A H9B 2.8483 no .
H5A H9C 2.3561 no .
H5A H10A 3.5974 no .
H5A H10B 2.4288 no .
H5B H6A 2.3144 no .
H5B H9A 2.3432 no .
H5B H9B 2.3560 no .
H5B H9C 2.8482 no .
H5B H10B 3.5690 no .
H6A H7B 3.4270 no .
H6A H10A 2.3621 no .
H6A H10B 2.3753 no .
H6A H10C 2.8641 no .
H6B H7A 3.3407 no .
H6B H7B 1.9617 no .
H6B H10A 2.3622 no .
H6B H10B 2.8641 no .
H6B H10C 2.3754 no .
H6B H11B 3.5415 no .
H7A H8 2.1442 no .
H7A H11A 2.3748 no .
H7A H11B 2.8704 no .
H7A H11C 2.3816 no .
H7A H14 3.0305 no .
H7B H8 3.5690 no .
H7B H10A 3.5553 no .
H7B H10C 2.6793 no .
H7B H11A 2.3747 no .
H7B H11B 2.3816 no .
H7B H11C 2.8703 no .
H8 H11A 3.5319 no .
H8 H11C 2.5288 no .
H8 H12A 2.3563 no .
H8 H12B 2.3582 no .
H8 H12C 2.8618 no .
H8 H13A 2.3179 no .
H8 H13B 2.8856 no .
H8 H14 2.5059 no .
H10B H11B 3.5392 no .
H10C H11A 3.4319 no .
H10C H11B 2.2216 no .
H11C H12A 3.5439 no .
H11C H12B 2.3329 no .
H12A H13A 2.7164 no .
H12A H13B 2.8978 no .
H12B H13B 3.5894 no .
H12C H13A 3.2068 no .
H12C H13B 2.5095 no .
H13A H14 2.2621 no .
H13A H16 2.8645 no .
H13B H14 2.8398 no .
H13B H16 3.1542 no .
H14 H16 3.1780 no .
H16 H17 2.3445 no .
H17 H18 2.3246 no .
H18 H19 2.3062 no .
H24A H25B 3.5763 no .
H24A H28A 2.3877 no .
H24A H28B 2.3946 no .
H24A H28C 2.8811 no .
H24B H25A 3.5382 no .
H24B H25B 2.0922 no .
H24B H28A 2.3875 no .
H24B H28B 2.8810 no .
H24B H28C 2.3945 no .
H24B H29B 2.8327 no .
H25A H26A 2.1284 no .
H25A H26B 3.4500 no .
H25A H29A 2.2438 no .
H25A H29B 2.7308 no .
H25A H29C 2.2025 no .
H25B H26A 3.5298 no .
H25B H28C 3.3585 no .
H25B H29A 2.2438 no .
H25B H29B 2.2025 no .
H25B H29C 2.7307 no .
H26A H27 3.5895 no .
H26A H29A 3.2850 no .
H26A H29B 3.5280 no .
H26A H29C 2.1575 no .
H26A H30A 2.3397 no .
H26A H30B 2.3540 no .
H26A H30C 2.8462 no .
H26B H27 2.1721 no .
H26B H29C 3.5122 no .
H26B H30A 2.3398 no .
H26B H30B 2.8464 no .
H26B H30C 2.3540 no .
H26B H33 3.0508 no .
H27 H30A 3.4915 no .
H27 H30C 2.4708 no .
H27 H31A 2.3736 no .
H27 H31B 2.8773 no .
H27 H31C 2.3865 no .
H27 H32A 2.2758 no .
H27 H32B 2.8475 no .
H27 H33 2.5644 no .
H28A H29B 3.5519 no .
H28B H29B 3.4946 no .
H28C H29A 3.5743 no .
H28C H29B 2.1394 no .
H29B H30B 3.5239 no .
H29C H30A 3.3149 no .
H29C H30B 2.2184 no .
H29C H30C 3.5502 no .
H30C H31A 2.4522 no .
H31A H32B 3.5063 no .
H31B H32A 3.1685 no .
H31B H32B 2.4228 no .
H31C H32A 2.6748 no .
H31C H32B 2.8152 no .
H32A H33 2.2266 no .
H32A H35 2.9362 no .
H32B H33 2.8135 no .
H32B H35 3.1304 no .
H33 H35 3.2197 no .
H35 H36 2.3158 no .
H36 H37 2.3225 no .
H37 H38 2.3109 no .
Cl1 H6A 3.3924 no 4_554
Cl1 H10A 3.4821 no 4_554
Cl1 H32A 3.0159 no 4_454
Cl1 H32B 3.0308 no 4_454
Cl1 H35 3.1665 no 4_454
Cl2 H13A 3.1178 no 3_665
Cl2 H16 2.8869 no 3_665
Cl2 H28A 3.2123 no 3_666
Cl2 H28C 3.3820 no 3_666
Cl2 H35 3.0320 no 4_454
Cl2 H36 3.1833 no 4_454
Cl2 H37 3.4049 no 2_655
Cl3 H12A 3.2738 no 3_665
Cl3 H12C 3.5470 no 3_665
Cl3 H13B 3.5907 no 3_665
Cl3 H28C 3.2575 no 3_666
Cl3 H29B 3.5850 no 3_666
Cl4 H11A 3.0854 no 4_555
Cl4 H11C 3.2446 no 4_555
Cl4 H25A 3.0002 no .
Cl4 H26A 3.0768 no .
Cl5 H11A 3.4645 no 4_555
Cl5 H18 2.9957 no 3_666
Cl5 H19 2.8961 no 3_666
Cl5 H29A 2.8923 no 3_666
Cl6 H9A 3.1141 no 3_666
Cl6 H9B 3.4342 no 3_666
Cl6 H9C 3.5914 no 3_666
Cl6 H30C 3.4243 no 3_766
Cl6 H37 3.0414 no 2_756
Cl7 H10A 3.1224 no 4_655
Cl7 H10B 3.4628 no 4_655
Cl7 H16 3.5188 no 3_766
Cl7 H17 2.9577 no 3_766
Cl7 H32A 3.3082 no 4_555
Cl7 H35 2.9215 no 4_555
Cl7 H37 3.2256 no 2_756
Cl8 H5A 3.4474 no 4_655
Cl8 H10B 3.5332 no 4_655
Cl8 H27 3.3025 no 4_555
Cl8 H32A 3.1274 no 4_555
Cl8 H33 3.5069 no 4_555
Cl9 H7A 3.1528 no 4_555
Cl9 H8 2.8730 no 4_555
Cl9 H24A 2.8388 no 4_554
Cl9 H28A 3.4849 no 4_554
Cl10 H7A 3.2311 no 4_555
Cl10 H14 2.9159 no 4_555
Cl10 H26B 2.7960 no 4_555
N1 H26A 3.5379 no .
N2 H28A 3.5674 no 4_554
C5 H31C 3.0326 no 1_455
C6 H11C 3.2980 no 4_555
C6 H12B 3.0494 no 4_555
C7 H25A 3.5969 no 4_554
C7 H25B 3.0827 no 4_554
C9 H29B 3.5327 no 3_666
C9 H31C 3.1839 no 1_455
C10 H12B 3.5242 no 4_555
C10 H17 3.0297 no 2_645
C10 H31B 3.3910 no 4_454
C11 H6A 3.3322 no 4_554
C11 H25A 3.2363 no 4_554
C11 H25B 3.3110 no 4_554
C12 H6B 3.2209 no 4_554
C14 H38 3.1748 no 4_554
C15 H30A 3.3799 no .
C15 H38 3.2392 no 4_554
C16 H12C 3.5038 no 3_665
C16 H30A 3.0828 no .
C16 H37 3.3464 no 4_554
C16 H38 3.1601 no 4_554
C17 H10A 3.0122 no 2_655
C17 H10C 3.3190 no 2_655
C17 H30A 3.0520 no .
C17 H30B 3.5325 no .
C17 H31B 3.3590 no 3_766
C18 H10C 3.4749 no 2_655
C18 H29C 3.5595 no .
C18 H30A 3.3654 no .
C18 H30B 3.3234 no .
C19 H29A 3.2836 no .
C19 H29C 3.3089 no .
C24 H33 3.1944 no 4_555
C25 H7A 3.3820 no 4_555
C25 H11A 2.9352 no 4_555
C28 H33 3.5665 no 4_555
C29 H9B 3.2061 no 3_666
C29 H19 3.3179 no .
C31 H5B 3.5191 no 1_655
C31 H9A 3.0909 no 1_655
C31 H17 3.3851 no 3_766
C31 H18 3.4490 no 3_766
C33 H24A 3.2783 no 4_554
C34 H28B 3.2197 no 4_554
C35 H9C 3.1474 no 4_655
C35 H28B 3.1704 no 4_554
C36 H9C 2.9142 no 4_655
C36 H28B 3.5180 no 4_554
C36 H36 3.0943 no 3_756
C37 H9C 3.5765 no 4_655
C37 H16 3.3047 no 4_555
C38 H13A 3.4514 no 4_555
C38 H14 3.3536 no 4_555
C38 H16 3.4009 no 4_555
C38 H30A 3.3911 no 4_555
H5A Cl8 3.4474 no 4_454
H5A H31C 2.9323 no 1_455
H5B C31 3.5191 no 1_455
H5B H11B 3.5108 no 4_555
H5B H18 3.3585 no 3_666
H5B H31C 2.5773 no 1_455
H6A Cl1 3.3924 no 4_555
H6A C11 3.3322 no 4_555
H6A H11B 3.1296 no 4_555
H6A H11C 2.7658 no 4_555
H6A H12B 3.0411 no 4_555
H6B C12 3.2209 no 4_555
H6B H11C 2.9043 no 4_555
H6B H12A 3.3244 no 4_555
H6B H12B 2.3520 no 4_555
H7A Cl9 3.1528 no 4_554
H7A Cl10 3.2311 no 4_554
H7A C25 3.3820 no 4_554
H7A H24B 3.5684 no 4_554
H7A H25A 3.2290 no 4_554
H7A H25B 2.7833 no 4_554
H7B H12B 3.5991 no 4_555
H7B H24B 3.4978 no 4_554
H7B H25B 2.7886 no 4_554
H8 Cl9 2.8730 no 4_554
H9A Cl6 3.1141 no 3_666
H9A C31 3.0909 no 1_455
H9A H27 3.5341 no 1_455
H9A H31A 2.8273 no 1_455
H9A H31C 2.5231 no 1_455
H9B Cl6 3.4342 no 3_666
H9B C29 3.2061 no 3_666
H9B H28C 3.0023 no 3_666
H9B H29A 3.2961 no 3_666
H9B H29B 2.6042 no 3_666
H9B H29C 3.2277 no 3_666
H9C Cl6 3.5914 no 3_666
H9C C35 3.1474 no 4_454
H9C C36 2.9142 no 4_454
H9C C37 3.5765 no 4_454
H9C H28C 3.4707 no 3_666
H9C H35 3.2374 no 4_454
H9C H36 2.8283 no 4_454
H10A Cl1 3.4821 no 4_555
H10A Cl7 3.1224 no 4_454
H10A C17 3.0122 no 2_645
H10A H12B 3.0592 no 4_555
H10A H17 2.4569 no 2_645
H10A H31B 3.4903 no 4_454
H10B Cl7 3.4628 no 4_454
H10B Cl8 3.5332 no 4_454
H10B H17 3.3283 no 2_645
H10B H31B 3.0280 no 4_454
H10B H32B 2.9374 no 4_454
H10C C17 3.3190 no 2_645
H10C C18 3.4749 no 2_645
H10C H17 2.8700 no 2_645
H10C H18 3.1861 no 2_645
H10C H31B 3.1115 no 4_454
H11A Cl4 3.0854 no 4_554
H11A Cl5 3.4645 no 4_554
H11A C25 2.9352 no 4_554
H11A H25A 2.3931 no 4_554
H11A H25B 2.6575 no 4_554
H11A H29A 3.5532 no 4_554
H11B H5B 3.5108 no 4_554
H11B H6A 3.1296 no 4_554
H11B H18 3.3636 no 2_645
H11C Cl4 3.2446 no 4_554
H11C C6 3.2980 no 4_554
H11C H6A 2.7658 no 4_554
H11C H6B 2.9043 no 4_554
H11C H25A 3.5535 no 4_554
H12A Cl3 3.2738 no 3_665
H12A H6B 3.3244 no 4_554
H12A H24B 3.2587 no 1_554
H12A H28A 3.1316 no 1_554
H12B C6 3.0494 no 4_554
H12B C10 3.5242 no 4_554
H12B H6A 3.0411 no 4_554
H12B H6B 2.3520 no 4_554
H12B H7B 3.5991 no 4_554
H12B H10A 3.0592 no 4_554
H12C Cl3 3.5470 no 3_665
H12C C16 3.5038 no 3_665
H12C H13B 2.8998 no 3_665
H12C H16 3.3772 no 3_665
H13A Cl2 3.1178 no 3_665
H13A C38 3.4514 no 4_554
H13A H28A 2.7141 no 1_554
H13A H38 3.0592 no 4_554
H13B Cl3 3.5907 no 3_665
H13B H12C 2.8998 no 3_665
H13B H13B 2.7340 no 3_665
H14 Cl10 2.9159 no 4_554
H14 C38 3.3536 no 4_554
H14 H38 2.5218 no 4_554
H16 Cl2 2.8869 no 3_665
H16 Cl7 3.5188 no 3_766
H16 C37 3.3047 no 4_554
H16 C38 3.4009 no 4_554
H16 H12C 3.3772 no 3_665
H16 H30A 3.4340 no .
H16 H37 2.7140 no 4_554
H16 H38 2.8935 no 4_554
H17 Cl7 2.9577 no 3_766
H17 C10 3.0297 no 2_655
H17 C31 3.3851 no 3_766
H17 H10A 2.4569 no 2_655
H17 H10B 3.3283 no 2_655
H17 H10C 2.8700 no 2_655
H17 H30A 3.3656 no .
H17 H31A 3.3792 no 3_766
H17 H31B 2.6112 no 3_766
H18 Cl5 2.9957 no 3_666
H18 C31 3.4490 no 3_766
H18 H5B 3.3585 no 3_666
H18 H10C 3.1861 no 2_655
H18 H11B 3.3636 no 2_655
H18 H29C 3.5324 no .
H18 H30B 3.4001 no .
H18 H31A 3.4259 no 3_766
H18 H31B 3.1255 no 3_766
H18 H31C 3.2270 no 3_766
H19 Cl5 2.8961 no 3_666
H19 C29 3.3179 no .
H19 H19 2.8368 no 3_666
H19 H29A 2.6593 no .
H19 H29A 3.1820 no 3_666
H19 H29C 3.1182 no .
H24A Cl9 2.8388 no 4_555
H24A C33 3.2783 no 4_555
H24A H26B 3.5650 no 4_555
H24A H33 2.3375 no 4_555
H24B H7A 3.5684 no 4_555
H24B H7B 3.4978 no 4_555
H24B H12A 3.2587 no 1_556
H25A Cl4 3.0002 no .
H25A C7 3.5969 no 4_555
H25A C11 3.2363 no 4_555
H25A H7A 3.2290 no 4_555
H25A H11A 2.3931 no 4_555
H25A H11C 3.5535 no 4_555
H25B C7 3.0827 no 4_555
H25B C11 3.3110 no 4_555
H25B H7A 2.7833 no 4_555
H25B H7B 2.7886 no 4_555
H25B H11A 2.6575 no 4_555
H26A Cl4 3.0768 no .
H26A N1 3.5379 no .
H26B Cl10 2.7960 no 4_554
H26B H24A 3.5650 no 4_554
H26B H38 3.4420 no 4_554
H27 Cl8 3.3025 no 4_554
H27 H9A 3.5341 no 1_655
H28A Cl2 3.2123 no 3_666
H28A Cl9 3.4849 no 4_555
H28A N2 3.5674 no 4_555
H28A H12A 3.1316 no 1_556
H28A H13A 2.7141 no 1_556
H28B C34 3.2197 no 4_555
H28B C35 3.1704 no 4_555
H28B C36 3.5180 no 4_555
H28B H33 3.2310 no 4_555
H28B H35 3.4233 no 4_555
H28B H36 3.0451 no 2_756
H28C Cl2 3.3820 no 3_666
H28C Cl3 3.2575 no 3_666
H28C H9B 3.0023 no 3_666
H28C H9C 3.4707 no 3_666
H29A Cl5 2.8923 no 3_666
H29A C19 3.2836 no .
H29A H9B 3.2961 no 3_666
H29A H11A 3.5532 no 4_555
H29A H19 2.6593 no .
H29A H19 3.1820 no 3_666
H29B Cl3 3.5850 no 3_666
H29B C9 3.5327 no 3_666
H29B H9B 2.6042 no 3_666
H29C C18 3.5595 no .
H29C C19 3.3089 no .
H29C H9B 3.2277 no 3_666
H29C H18 3.5324 no .
H29C H19 3.1182 no .
H30A C15 3.3799 no .
H30A C16 3.0828 no .
H30A C17 3.0520 no .
H30A C18 3.3654 no .
H30A C38 3.3911 no 4_554
H30A H16 3.4340 no .
H30A H17 3.3656 no .
H30A H37 3.3223 no 4_554
H30A H38 2.7967 no 4_554
H30B C17 3.5325 no .
H30B C18 3.3234 no .
H30B H18 3.4001 no .
H30B H31A 3.1702 no 3_766
H30C Cl6 3.4243 no 3_766
H31A H9A 2.8273 no 1_655
H31A H17 3.3792 no 3_766
H31A H18 3.4259 no 3_766
H31A H30B 3.1702 no 3_766
H31B C10 3.3910 no 4_655
H31B C17 3.3590 no 3_766
H31B H10A 3.4903 no 4_655
H31B H10B 3.0280 no 4_655
H31B H10C 3.1115 no 4_655
H31B H17 2.6112 no 3_766
H31B H18 3.1255 no 3_766
H31C C5 3.0326 no 1_655
H31C C9 3.1839 no 1_655
H31C H5A 2.9323 no 1_655
H31C H5B 2.5773 no 1_655
H31C H9A 2.5231 no 1_655
H31C H18 3.2270 no 3_766
H32A Cl1 3.0159 no 4_655
H32A Cl7 3.3082 no 4_554
H32A Cl8 3.1274 no 4_554
H32B Cl1 3.0308 no 4_655
H32B H10B 2.9374 no 4_655
H33 Cl8 3.5069 no 4_554
H33 C24 3.1944 no 4_554
H33 C28 3.5665 no 4_554
H33 H24A 2.3375 no 4_554
H33 H28B 3.2310 no 4_554
H35 Cl1 3.1665 no 4_655
H35 Cl2 3.0320 no 4_655
H35 Cl7 2.9215 no 4_554
H35 H9C 3.2374 no 4_655
H35 H28B 3.4233 no 4_554
H36 Cl2 3.1833 no 4_655
H36 C36 3.0943 no 3_756
H36 H9C 2.8283 no 4_655
H36 H28B 3.0451 no 2_746
H36 H36 2.7303 no 3_756
H37 Cl2 3.4049 no 2_645
H37 Cl6 3.0414 no 2_746
H37 Cl7 3.2256 no 2_746
H37 C16 3.3464 no 4_555
H37 H16 2.7140 no 4_555
H37 H30A 3.3223 no 4_555
H38 C14 3.1748 no 4_555
H38 C15 3.2392 no 4_555
H38 C16 3.1601 no 4_555
H38 H13A 3.0592 no 4_555
H38 H14 2.5218 no 4_555
H38 H16 2.8935 no 4_555
H38 H26B 3.4420 no 4_555
H38 H30A 2.7967 no 4_555

loop_
_geom_torsion_atom_site_label_1
_geom_torsion_atom_site_label_2
_geom_torsion_atom_site_label_3
_geom_torsion_atom_site_label_4
_geom_torsion
_geom_torsion_publ_flag
Cl1 Ta1 Ta2 Cl3 172.53(13) no
Cl1 Ta1 Ta2 Cl4 -1.42(14) no
Cl1 Ta1 Ta2 Cl5 -114.99(13) no
Cl1 Ta1 Ta2 N1 154.80(13) no
Cl1 Ta1 Ta2 C1 -67.40(13) no
Cl1 Ta1 Ta2 C2 -25.75(13) no
Cl1 Ta1 Ta2 C3 15.30(13) no
Cl1 Ta1 Ta2 C4 57.21(13) no
Cl1 Ta1 Ta2 C14 97.89(13) no
Cl2 Ta1 Ta2 Cl3 -6.98(13) no
Cl2 Ta1 Ta2 Cl4 179.07(13) no
Cl2 Ta1 Ta2 Cl5 65.50(13) no
Cl2 Ta1 Ta2 N1 -24.71(14) no
Cl2 Ta1 Ta2 C1 113.10(14) no
Cl2 Ta1 Ta2 C2 154.75(13) no
Cl2 Ta1 Ta2 C3 -164.20(13) no
Cl2 Ta1 Ta2 C4 -122.30(13) no
Cl2 Ta1 Ta2 C14 -81.61(13) no
Ta2 Ta1 Cl3 Ta2 0.000(13) no
Cl3 Ta1 Ta2 Cl3 0.00(10) no
Cl3 Ta1 Ta2 Cl4 -173.95(10) no
Cl3 Ta1 Ta2 Cl5 72.48(10) no
Cl3 Ta1 Ta2 N1 -17.73(10) no
Cl3 Ta1 Ta2 C1 120.08(10) no
Cl3 Ta1 Ta2 C2 161.72(10) no
Cl3 Ta1 Ta2 C3 -157.22(10) no
Cl3 Ta1 Ta2 C4 -115.32(10) no
Cl3 Ta1 Ta2 C14 -74.63(10) no
Ta2 Ta1 C1 Ta2 0.000(13) no
Ta2 Ta1 C1 C2 -72.0(5) no
Ta2 Ta1 C1 C5 137.5(11) no
C1 Ta1 Ta2 Cl3 -120.1(4) no
C1 Ta1 Ta2 Cl4 66.0(4) no
C1 Ta1 Ta2 Cl5 -47.6(4) no
C1 Ta1 Ta2 N1 -137.8(4) no
C1 Ta1 Ta2 C1 0.0(4) no
C1 Ta1 Ta2 C2 41.6(4) no
C1 Ta1 Ta2 C3 82.7(4) no
C1 Ta1 Ta2 C4 124.6(4) no
C1 Ta1 Ta2 C14 165.3(4) no
Ta2 Ta1 C2 Ta2 -0.000(13) no
Ta2 Ta1 C2 C1 81.8(4) no
Ta2 Ta1 C2 C3 -77.3(4) no
Ta2 Ta1 C2 C6 151.7(18) no
C2 Ta1 Ta2 Cl3 -161.7(3) no
C2 Ta1 Ta2 Cl4 24.3(3) no
C2 Ta1 Ta2 Cl5 -89.2(3) no
C2 Ta1 Ta2 N1 -179.5(3) no
C2 Ta1 Ta2 C1 -41.6(3) no
C2 Ta1 Ta2 C2 0.0(3) no
C2 Ta1 Ta2 C3 41.1(3) no
C2 Ta1 Ta2 C4 83.0(3) no
C2 Ta1 Ta2 C14 123.6(3) no
Ta2 Ta1 C3 Ta2 -0.000(17) no
Ta2 Ta1 C3 C2 76.2(4) no
Ta2 Ta1 C3 C4 -77.6(4) no
Ta2 Ta1 C3 C7 -156.5(16) no
C3 Ta1 Ta2 Cl3 157.2(3) no
C3 Ta1 Ta2 Cl4 -16.7(3) no
C3 Ta1 Ta2 Cl5 -130.3(3) no
C3 Ta1 Ta2 N1 139.5(3) no
C3 Ta1 Ta2 C1 -82.7(3) no
C3 Ta1 Ta2 C2 -41.1(3) no
C3 Ta1 Ta2 C3 0.0(3) no
C3 Ta1 Ta2 C4 41.9(3) no
C3 Ta1 Ta2 C14 82.6(3) no
Ta2 Ta1 C4 Ta2 0.000(12) no
Ta2 Ta1 C4 C3 75.5(5) no
Ta2 Ta1 C4 C8 -129.2(10) no
C4 Ta1 Ta2 Cl3 115.3(4) no
C4 Ta1 Ta2 Cl4 -58.6(4) no
C4 Ta1 Ta2 Cl5 -172.2(4) no
C4 Ta1 Ta2 N1 97.6(4) no
C4 Ta1 Ta2 C1 -124.6(4) no
C4 Ta1 Ta2 C2 -83.0(4) no
C4 Ta1 Ta2 C3 -41.9(4) no
C4 Ta1 Ta2 C4 0.0(4) no
C4 Ta1 Ta2 C14 40.7(4) no
Cl1 Ta1 C1 Ta2 137.7(2) no
Cl1 Ta1 C1 C2 65.7(5) no
Cl1 Ta1 C1 C5 -84.9(9) no
Cl1 Ta1 C2 Ta2 161.8(2) no
Cl1 Ta1 C2 C1 -116.4(4) no
Cl1 Ta1 C2 C3 84.6(4) no
Cl1 Ta1 C2 C6 -46.5(16) no
Cl1 Ta1 C3 Ta2 -169.1(2) no
Cl1 Ta1 C3 C2 -92.9(4) no
Cl1 Ta1 C3 C4 113.3(4) no
Cl1 Ta1 C3 C7 34.5(14) no
Cl1 Ta1 C4 Ta2 -142.6(2) no
Cl1 Ta1 C4 C3 -67.1(5) no
Cl1 Ta1 C4 C8 88.2(8) no
Cl2 Ta1 Cl3 Ta2 175.06(12) no
Cl2 Ta1 C1 Ta2 -122.5(3) no
Cl2 Ta1 C1 C2 165.5(3) no
Cl2 Ta1 C1 C5 15.0(11) no
Cl2 Ta1 C4 Ta2 118.8(3) no
Cl2 Ta1 C4 C3 -165.7(2) no
Cl2 Ta1 C4 C8 -10.4(11) no
Cl3 Ta1 C1 Ta2 -44.3(2) no
Cl3 Ta1 C1 C2 -116.3(5) no
Cl3 Ta1 C1 C5 93.1(9) no
C1 Ta1 Cl3 Ta2 44.2(3) no
Cl3 Ta1 C2 Ta2 -15.0(3) no
Cl3 Ta1 C2 C1 66.7(4) no
Cl3 Ta1 C2 C3 -92.3(4) no
Cl3 Ta1 C2 C6 136.6(16) no
C2 Ta1 Cl3 Ta2 14.4(3) no
Cl3 Ta1 C3 Ta2 18.6(3) no
Cl3 Ta1 C3 C2 94.8(4) no
Cl3 Ta1 C3 C4 -59.0(4) no
Cl3 Ta1 C3 C7 -137.8(14) no
C3 Ta1 Cl3 Ta2 -17.9(3) no
Cl3 Ta1 C4 Ta2 47.2(2) no
Cl3 Ta1 C4 C3 122.6(5) no
Cl3 Ta1 C4 C8 -82.1(8) no
C4 Ta1 Cl3 Ta2 -45.5(3) no
C1 Ta1 C2 Ta2 -81.8(7) no
C1 Ta1 C2 C1 0.0(6) no
C1 Ta1 C2 C3 -159.0(10) no
C1 Ta1 C2 C6 69.9(16) no
C2 Ta1 C1 Ta2 72.0(7) no
C2 Ta1 C1 C2 -0.0(4) no
C2 Ta1 C1 C5 -150.6(14) no
C1 Ta1 C3 Ta2 -63.7(4) no
C1 Ta1 C3 C2 12.5(4) no
C1 Ta1 C3 C4 -141.3(6) no
C1 Ta1 C3 C7 139.9(15) no
C3 Ta1 C1 Ta2 59.9(3) no
C3 Ta1 C1 C2 -12.1(4) no
C3 Ta1 C1 C5 -162.7(11) no
C1 Ta1 C4 Ta2 -41.6(4) no
C1 Ta1 C4 C3 33.9(6) no
C1 Ta1 C4 C8 -170.8(9) no
C4 Ta1 C1 Ta2 40.2(4) no
C4 Ta1 C1 C2 -31.7(6) no
C4 Ta1 C1 C5 177.7(9) no
C2 Ta1 C3 Ta2 -76.2(6) no
C2 Ta1 C3 C2 0.0(5) no
C2 Ta1 C3 C4 -153.8(9) no
C2 Ta1 C3 C7 127.3(17) no
C3 Ta1 C2 Ta2 77.3(6) no
C3 Ta1 C2 C1 159.0(9) no
C3 Ta1 C2 C3 -0.0(5) no
C3 Ta1 C2 C6 -131(2) no
C2 Ta1 C4 Ta2 -60.3(4) no
C2 Ta1 C4 C3 15.1(4) no
C2 Ta1 C4 C8 170.4(10) no
C4 Ta1 C2 Ta2 61.7(4) no
C4 Ta1 C2 C1 143.5(6) no
C4 Ta1 C2 C3 -15.5(4) no
C4 Ta1 C2 C6 -146.6(18) no
C3 Ta1 C4 Ta2 -75.5(7) no
C3 Ta1 C4 C3 -0.0(4) no
C3 Ta1 C4 C8 155.3(13) no
C4 Ta1 C3 Ta2 77.6(7) no
C4 Ta1 C3 C2 153.8(9) no
C4 Ta1 C3 C4 -0.0(6) no
C4 Ta1 C3 C7 -78.9(15) no
Ta1 Ta2 Cl3 Ta1 0.000(13) no
Ta1 Ta2 N1 C15 -64.8(7) no
Ta1 Ta2 N1 C19 104.4(10) no
Ta1 Ta2 C1 Ta1 -0.000(13) no
Ta1 Ta2 C1 C2 100.2(6) no
Ta1 Ta2 C1 C5 -141.2(10) no
Ta1 Ta2 C2 Ta1 -0.000(12) no
Ta1 Ta2 C2 C1 -52.0(3) no
Ta1 Ta2 C2 C3 78.1(4) no
Ta1 Ta2 C2 C6 -164.6(10) no
Ta1 Ta2 C3 Ta1 0.000(16) no
Ta1 Ta2 C3 C2 -78.8(4) no
Ta1 Ta2 C3 C4 53.8(3) no
Ta1 Ta2 C3 C7 165.2(10) no
Ta1 Ta2 C4 Ta1 0.000(13) no
Ta1 Ta2 C4 C3 -98.4(6) no
Ta1 Ta2 C4 C8 135.8(9) no
Ta1 Ta2 C14 C13 -0.8(8) no
Ta1 Ta2 C14 C15 129.7(5) no
Cl5 Ta2 Cl3 Ta1 -114.55(11) no
Cl3 Ta2 N1 C15 -79.2(5) no
Cl3 Ta2 N1 C19 90.1(11) no
N1 Ta2 Cl3 Ta1 167.3(3) no
Cl3 Ta2 C1 Ta1 45.0(3) no
Cl3 Ta2 C1 C2 145.1(5) no
Cl3 Ta2 C1 C5 -96.2(8) no
C1 Ta2 Cl3 Ta1 -36.1(3) no
Cl3 Ta2 C2 Ta1 15.5(3) no
Cl3 Ta2 C2 C1 -36.5(5) no
Cl3 Ta2 C2 C3 93.6(4) no
Cl3 Ta2 C2 C6 -149.2(7) no
C2 Ta2 Cl3 Ta1 -16.1(3) no
Cl3 Ta2 C3 Ta1 -19.1(3) no
Cl3 Ta2 C3 C2 -97.9(4) no
Cl3 Ta2 C3 C4 34.7(5) no
Cl3 Ta2 C3 C7 146.1(8) no
C3 Ta2 Cl3 Ta1 19.9(3) no
Cl3 Ta2 C4 Ta1 -48.0(3) no
Cl3 Ta2 C4 C3 -146.3(5) no
Cl3 Ta2 C4 C8 87.9(7) no
C4 Ta2 Cl3 Ta1 39.0(3) no
Cl3 Ta2 C14 C13 -52.2(8) no
Cl3 Ta2 C14 C15 78.2(5) no
C14 Ta2 Cl3 Ta1 106.2(3) no
Cl4 Ta2 N1 C15 99.4(5) no
Cl4 Ta2 N1 C19 -91.4(11) no
Cl4 Ta2 C1 Ta1 -138.8(2) no
Cl4 Ta2 C1 C2 -38.7(5) no
Cl4 Ta2 C1 C5 80.0(8) no
Cl4 Ta2 C2 Ta1 -163.9(2) no
Cl4 Ta2 C2 C1 144.2(4) no
Cl4 Ta2 C2 C3 -85.7(4) no
Cl4 Ta2 C2 C6 31.5(8) no
Cl4 Ta2 C3 Ta1 168.8(2) no
Cl4 Ta2 C3 C2 89.9(4) no
Cl4 Ta2 C3 C4 -137.5(4) no
Cl4 Ta2 C3 C7 -26.0(8) no
Cl4 Ta2 C4 Ta1 143.1(2) no
Cl4 Ta2 C4 C3 44.7(5) no
Cl4 Ta2 C4 C8 -81.1(7) no
Cl4 Ta2 C14 C13 137.8(8) no
Cl4 Ta2 C14 C15 -91.7(5) no
Cl5 Ta2 N1 C15 -167.9(6) no
Cl5 Ta2 N1 C19 1.3(10) no
Cl5 Ta2 C1 Ta1 134.0(4) no
Cl5 Ta2 C1 C2 -125.8(5) no
Cl5 Ta2 C1 C5 -7.1(7) no
Cl5 Ta2 C2 Ta1 105.4(2) no
Cl5 Ta2 C2 C1 53.4(4) no
Cl5 Ta2 C2 C3 -176.5(4) no
Cl5 Ta2 C2 C6 -59.2(8) no
Cl5 Ta2 C3 Ta1 83.6(3) no
Cl5 Ta2 C3 C2 4.8(6) no
Cl5 Ta2 C3 C4 137.3(3) no
Cl5 Ta2 C3 C7 -111.2(8) no
Cl5 Ta2 C4 Ta1 15.0(8) no
Cl5 Ta2 C4 C3 -83.4(7) no
Cl5 Ta2 C4 C8 150.9(4) no
Cl5 Ta2 C14 C13 -130.0(6) no
Cl5 Ta2 C14 C15 0.5(9) no
N1 Ta2 C1 Ta1 98.8(8) no
N1 Ta2 C1 C2 -161.1(6) no
N1 Ta2 C1 C5 -42.4(13) no
C1 Ta2 N1 C15 -132.6(7) no
C1 Ta2 N1 C19 36.6(16) no
N1 Ta2 C3 Ta1 -121.5(6) no
N1 Ta2 C3 C2 159.7(5) no
N1 Ta2 C3 C4 -67.8(8) no
N1 Ta2 C3 C7 43.7(13) no
C3 Ta2 N1 C15 30.6(10) no
C3 Ta2 N1 C19 -160.2(9) no
N1 Ta2 C4 Ta1 -119.8(4) no
N1 Ta2 C4 C3 141.9(5) no
N1 Ta2 C4 C8 16.1(9) no
C4 Ta2 N1 C15 -9.1(8) no
C4 Ta2 N1 C19 160.1(10) no
N1 Ta2 C14 C13 -137.1(10) no
N1 Ta2 C14 C15 -6.6(5) no
C14 Ta2 N1 C15 7.2(5) no
C14 Ta2 N1 C19 176.5(13) no
C1 Ta2 C2 Ta1 52.0(6) no
C1 Ta2 C2 C1 0.0(5) no
C1 Ta2 C2 C3 130.1(9) no
C1 Ta2 C2 C6 -112.7(12) no
C2 Ta2 C1 Ta1 -100.2(8) no
C2 Ta2 C1 C2 0.0(5) no
C2 Ta2 C1 C5 118.7(11) no
C1 Ta2 C3 Ta1 49.3(3) no
C1 Ta2 C3 C2 -29.6(4) no
C1 Ta2 C3 C4 103.0(5) no
C1 Ta2 C3 C7 -145.5(10) no
C3 Ta2 C1 Ta1 -70.9(4) no
C3 Ta2 C1 C2 29.3(4) no
C3 Ta2 C1 C5 148.0(9) no
C1 Ta2 C4 Ta1 35.2(4) no
C1 Ta2 C4 C3 -63.2(5) no
C1 Ta2 C4 C8 171.0(8) no
C4 Ta2 C1 Ta1 -35.8(4) no
C4 Ta2 C1 C2 64.3(5) no
C4 Ta2 C1 C5 -177.0(9) no
C1 Ta2 C14 C13 14.3(12) no
C1 Ta2 C14 C15 144.8(5) no
C14 Ta2 C1 Ta1 -22.5(8) no
C14 Ta2 C1 C2 77.7(8) no
C14 Ta2 C1 C5 -163.6(7) no
C2 Ta2 C3 Ta1 78.8(6) no
C2 Ta2 C3 C2 0.0(5) no
C2 Ta2 C3 C4 132.6(8) no
C2 Ta2 C3 C7 -116.0(12) no
C3 Ta2 C2 Ta1 -78.1(6) no
C3 Ta2 C2 C1 -130.1(9) no
C3 Ta2 C2 C3 0.0(4) no
C3 Ta2 C2 C6 117.2(11) no
C2 Ta2 C4 Ta1 70.5(4) no
C2 Ta2 C4 C3 -27.9(4) no
C2 Ta2 C4 C8 -153.7(9) no
C4 Ta2 C2 Ta1 -50.0(4) no
C4 Ta2 C2 C1 -102.0(6) no
C4 Ta2 C2 C3 28.1(4) no
C4 Ta2 C2 C6 145.3(10) no
C2 Ta2 C14 C13 55.5(10) no
C2 Ta2 C14 C15 -174.0(4) no
C14 Ta2 C2 Ta1 -78.3(5) no
C14 Ta2 C2 C1 -130.2(5) no
C14 Ta2 C2 C3 -0.2(7) no
C14 Ta2 C2 C6 117.1(8) no
C3 Ta2 C4 Ta1 98.4(7) no
C3 Ta2 C4 C3 -0.0(5) no
C3 Ta2 C4 C8 -125.8(11) no
C4 Ta2 C3 Ta1 -53.8(6) no
C4 Ta2 C3 C2 -132.6(9) no
C4 Ta2 C3 C4 -0.0(5) no
C4 Ta2 C3 C7 111.5(12) no
C3 Ta2 C14 C13 55.4(8) no
C3 Ta2 C14 C15 -174.1(6) no
C14 Ta2 C3 Ta1 -101.3(4) no
C14 Ta2 C3 C2 179.9(5) no
C14 Ta2 C3 C4 -47.6(5) no
C14 Ta2 C3 C7 63.9(9) no
C4 Ta2 C14 C13 28.3(7) no
C4 Ta2 C14 C15 158.8(7) no
C14 Ta2 C4 Ta1 -135.3(5) no
C14 Ta2 C4 C3 126.3(6) no
C14 Ta2 C4 C8 0.5(7) no
Cl6 Ta3 Ta4 Cl8 177.8(2) no
Cl6 Ta3 Ta4 Cl9 3.3(2) no
Cl6 Ta3 Ta4 Cl10 -110.6(2) no
Cl6 Ta3 Ta4 N2 158.07(19) no
Cl6 Ta3 Ta4 C20 -65.9(2) no
Cl6 Ta3 Ta4 C21 -23.5(2) no
Cl6 Ta3 Ta4 C22 18.0(2) no
Cl6 Ta3 Ta4 C23 62.8(2) no
Cl6 Ta3 Ta4 C33 101.7(2) no
Cl7 Ta3 Ta4 Cl8 -1.62(14) no
Cl7 Ta3 Ta4 Cl9 -176.06(14) no
Cl7 Ta3 Ta4 Cl10 70.07(14) no
Cl7 Ta3 Ta4 N2 -21.31(15) no
Cl7 Ta3 Ta4 C20 114.68(14) no
Cl7 Ta3 Ta4 C21 157.13(14) no
Cl7 Ta3 Ta4 C22 -161.39(14) no
Cl7 Ta3 Ta4 C23 -116.61(14) no
Cl7 Ta3 Ta4 C33 -77.67(14) no
Ta4 Ta3 Cl8 Ta4 -0.000(15) no
Cl8 Ta3 Ta4 Cl8 -0.00(11) no
Cl8 Ta3 Ta4 Cl9 -174.43(12) no
Cl8 Ta3 Ta4 Cl10 71.69(12) no
Cl8 Ta3 Ta4 N2 -19.69(12) no
Cl8 Ta3 Ta4 C20 116.30(12) no
Cl8 Ta3 Ta4 C21 158.75(11) no
Cl8 Ta3 Ta4 C22 -159.77(11) no
Cl8 Ta3 Ta4 C23 -114.99(12) no
Cl8 Ta3 Ta4 C33 -76.04(12) no
Ta4 Ta3 C20 Ta4 0.000(14) no
Ta4 Ta3 C20 C21 -72.6(7) no
Ta4 Ta3 C20 C24 134.4(16) no
C20 Ta3 Ta4 Cl8 -116.3(5) no
C20 Ta3 Ta4 Cl9 69.3(5) no
C20 Ta3 Ta4 Cl10 -44.6(5) no
C20 Ta3 Ta4 N2 -136.0(5) no
C20 Ta3 Ta4 C20 -0.0(5) no
C20 Ta3 Ta4 C21 42.4(5) no
C20 Ta3 Ta4 C22 83.9(5) no
C20 Ta3 Ta4 C23 128.7(5) no
C20 Ta3 Ta4 C33 167.7(5) no
Ta4 Ta3 C21 Ta4 0.000(17) no
Ta4 Ta3 C21 C20 80.6(8) no
Ta4 Ta3 C21 C22 -77.1(8) no
C21 Ta3 Ta4 Cl8 -158.7(5) no
C21 Ta3 Ta4 Cl9 26.8(5) no
C21 Ta3 Ta4 Cl10 -87.1(5) no
C21 Ta3 Ta4 N2 -178.4(5) no
C21 Ta3 Ta4 C20 -42.4(5) no
C21 Ta3 Ta4 C21 -0.0(5) no
C21 Ta3 Ta4 C22 41.5(5) no
C21 Ta3 Ta4 C23 86.3(5) no
C21 Ta3 Ta4 C33 125.2(5) no
Ta4 Ta3 C22 Ta4 -0.000(17) no
Ta4 Ta3 C22 C21 76.1(6) no
Ta4 Ta3 C22 C23 -76.2(6) no
Ta4 Ta3 C22 C26 -155(2) no
C22 Ta3 Ta4 Cl8 159.8(5) no
C22 Ta3 Ta4 Cl9 -14.7(5) no
C22 Ta3 Ta4 Cl10 -128.5(5) no
C22 Ta3 Ta4 N2 140.1(5) no
C22 Ta3 Ta4 C20 -83.9(5) no
C22 Ta3 Ta4 C21 -41.5(5) no
C22 Ta3 Ta4 C22 -0.0(5) no
C22 Ta3 Ta4 C23 44.8(5) no
C22 Ta3 Ta4 C33 83.7(5) no
Ta4 Ta3 C23 Ta4 0.000(15) no
Ta4 Ta3 C23 C22 75.0(5) no
Ta4 Ta3 C23 C27 -132.1(13) no
C23 Ta3 Ta4 Cl8 115.0(5) no
C23 Ta3 Ta4 Cl9 -59.4(5) no
C23 Ta3 Ta4 Cl10 -173.3(5) no
C23 Ta3 Ta4 N2 95.3(5) no
C23 Ta3 Ta4 C20 -128.7(5) no
C23 Ta3 Ta4 C21 -86.3(5) no
C23 Ta3 Ta4 C22 -44.8(5) no
C23 Ta3 Ta4 C23 0.0(5) no
C23 Ta3 Ta4 C33 38.9(5) no
Cl6 Ta3 C20 Ta4 138.2(3) no
Cl6 Ta3 C20 C21 65.6(8) no
Cl6 Ta3 C20 C24 -87.4(13) no
Cl6 Ta3 C21 Ta4 163.3(4) no
Cl6 Ta3 C21 C20 -116.1(8) no
Cl6 Ta3 C21 C22 86.2(8) no
Cl6 Ta3 C22 Ta4 -167.1(4) no
Cl6 Ta3 C22 C21 -91.0(6) no
Cl6 Ta3 C22 C23 116.7(6) no
Cl6 Ta3 C22 C26 38(2) no
Cl6 Ta3 C23 Ta4 -139.5(3) no
Cl6 Ta3 C23 C22 -64.6(6) no
Cl6 Ta3 C23 C27 88.4(11) no
Cl7 Ta3 Cl8 Ta4 178.84(13) no
Cl7 Ta3 C20 Ta4 -121.5(4) no
Cl7 Ta3 C20 C21 165.9(4) no
Cl7 Ta3 C20 C24 12.9(18) no
Cl7 Ta3 C23 Ta4 119.6(4) no
Cl7 Ta3 C23 C22 -165.4(3) no
Cl7 Ta3 C23 C27 -12.5(15) no
Cl8 Ta3 C20 Ta4 -46.1(3) no
Cl8 Ta3 C20 C21 -118.7(8) no
Cl8 Ta3 C20 C24 88.3(13) no
C20 Ta3 Cl8 Ta4 46.1(4) no
Cl8 Ta3 C21 Ta4 -17.3(4) no
Cl8 Ta3 C21 C20 63.3(8) no
Cl8 Ta3 C21 C22 -94.4(8) no
C21 Ta3 Cl8 Ta4 16.7(4) no
Cl8 Ta3 C22 Ta4 16.5(4) no
Cl8 Ta3 C22 C21 92.6(6) no
Cl8 Ta3 C22 C23 -59.7(6) no
Cl8 Ta3 C22 C26 -139(2) no
C22 Ta3 Cl8 Ta4 -16.0(4) no
Cl8 Ta3 C23 Ta4 47.0(3) no
Cl8 Ta3 C23 C22 121.9(6) no
Cl8 Ta3 C23 C27 -85.1(11) no
C23 Ta3 Cl8 Ta4 -45.6(4) no
C20 Ta3 C21 Ta4 -80.6(12) no
C20 Ta3 C21 C20 0.0(9) no
C20 Ta3 C21 C22 -157.6(18) no
C21 Ta3 C20 Ta4 72.6(11) no
C21 Ta3 C20 C21 -0.0(9) no
C21 Ta3 C20 C24 -153(2) no
C20 Ta3 C22 Ta4 -62.7(6) no
C20 Ta3 C22 C21 13.4(7) no
C20 Ta3 C22 C23 -138.9(9) no
C20 Ta3 C22 C26 142(2) no
C22 Ta3 C20 Ta4 59.6(5) no
C22 Ta3 C20 C21 -13.0(7) no
C22 Ta3 C20 C24 -165.9(16) no
C20 Ta3 C23 Ta4 -38.8(6) no
C20 Ta3 C23 C22 36.2(8) no
C20 Ta3 C23 C27 -170.8(12) no
C23 Ta3 C20 Ta4 37.7(5) no
C23 Ta3 C20 C21 -34.9(9) no
C23 Ta3 C20 C24 172.1(14) no
C21 Ta3 C22 Ta4 -76.1(11) no
C21 Ta3 C22 C21 0.0(9) no
C21 Ta3 C22 C23 -152.3(15) no
C21 Ta3 C22 C26 129(3) no
C22 Ta3 C21 Ta4 77.1(11) no
C22 Ta3 C21 C20 157.6(17) no
C22 Ta3 C21 C22 0.0(7) no
C21 Ta3 C23 Ta4 -59.1(6) no
C21 Ta3 C23 C22 15.8(7) no
C21 Ta3 C23 C27 168.8(14) no
C23 Ta3 C21 Ta4 60.1(5) no
C23 Ta3 C21 C20 140.6(10) no
C23 Ta3 C21 C22 -17.0(7) no
C22 Ta3 C23 Ta4 -75.0(9) no
C22 Ta3 C23 C22 0.0(7) no
C22 Ta3 C23 C27 153.0(18) no
C23 Ta3 C22 Ta4 76.2(9) no
C23 Ta3 C22 C21 152.3(13) no
C23 Ta3 C22 C23 0.0(7) no
C23 Ta3 C22 C26 -79(2) no
Ta3 Ta4 Cl8 Ta3 -0.000(15) no
Ta3 Ta4 N2 C34 -64.1(9) no
Ta3 Ta4 N2 C38 106.8(14) no
Ta3 Ta4 C20 Ta3 0.000(19) no
Ta3 Ta4 C20 C21 98.7(7) no
Ta3 Ta4 C20 C24 -140.3(12) no
Ta3 Ta4 C21 Ta3 0.000(16) no
Ta3 Ta4 C21 C20 -52.1(5) no
Ta3 Ta4 C21 C22 79.6(7) no
Ta3 Ta4 C21 C25 -166.1(11) no
Ta3 Ta4 C22 Ta3 -0.000(16) no
Ta3 Ta4 C22 C21 -76.4(5) no
Ta3 Ta4 C22 C23 53.1(4) no
Ta3 Ta4 C22 C26 164.2(16) no
Ta3 Ta4 C23 Ta3 0.000(17) no
Ta3 Ta4 C23 C22 -96.6(6) no
Ta3 Ta4 C23 C27 140.8(10) no
Ta3 Ta4 C33 C32 -3.4(10) no
Ta3 Ta4 C33 C34 128.6(6) no
Cl10 Ta4 Cl8 Ta3 -115.86(16) no
Cl8 Ta4 N2 C34 -80.1(7) no
Cl8 Ta4 N2 C38 90.8(15) no
N2 Ta4 Cl8 Ta3 165.8(4) no
Cl8 Ta4 C20 Ta3 47.9(4) no
Cl8 Ta4 C20 C21 146.6(6) no
Cl8 Ta4 C20 C24 -92.3(9) no
C20 Ta4 Cl8 Ta3 -37.1(4) no
Cl8 Ta4 C21 Ta3 17.9(4) no
Cl8 Ta4 C21 C20 -34.2(8) no
Cl8 Ta4 C21 C22 97.5(6) no
Cl8 Ta4 C21 C25 -148.2(7) no
C21 Ta4 Cl8 Ta3 -18.2(5) no
Cl8 Ta4 C22 Ta3 -17.1(4) no
Cl8 Ta4 C22 C21 -93.6(6) no
Cl8 Ta4 C22 C23 36.0(6) no
Cl8 Ta4 C22 C26 147.1(12) no
C22 Ta4 Cl8 Ta3 17.7(4) no
Cl8 Ta4 C23 Ta3 -48.6(3) no
Cl8 Ta4 C23 C22 -145.2(5) no
Cl8 Ta4 C23 C27 92.1(8) no
C23 Ta4 Cl8 Ta3 38.4(3) no
Cl8 Ta4 C33 C32 -55.6(9) no
Cl8 Ta4 C33 C34 76.4(6) no
C33 Ta4 Cl8 Ta3 105.6(4) no
Cl9 Ta4 N2 C34 98.9(7) no
Cl9 Ta4 N2 C38 -90.1(15) no
Cl9 Ta4 C20 Ta3 -136.0(3) no
Cl9 Ta4 C20 C21 -37.3(7) no
Cl9 Ta4 C20 C24 83.7(9) no
Cl9 Ta4 C21 Ta3 -162.0(3) no
Cl9 Ta4 C21 C20 145.9(7) no
Cl9 Ta4 C21 C22 -82.3(6) no
Cl9 Ta4 C21 C25 31.9(8) no
Cl9 Ta4 C22 Ta3 169.9(4) no
Cl9 Ta4 C22 C21 93.5(6) no
Cl9 Ta4 C22 C23 -136.9(5) no
Cl9 Ta4 C22 C26 -25.8(13) no
Cl9 Ta4 C23 Ta3 141.8(3) no
Cl9 Ta4 C23 C22 45.2(6) no
Cl9 Ta4 C23 C27 -77.5(8) no
Cl9 Ta4 C33 C32 134.1(10) no
Cl9 Ta4 C33 C34 -93.9(6) no
Cl10 Ta4 N2 C34 -168.8(8) no
Cl10 Ta4 N2 C38 2.1(14) no
Cl10 Ta4 C20 Ta3 137.3(5) no
Cl10 Ta4 C20 C21 -124.0(6) no
Cl10 Ta4 C20 C24 -3.0(8) no
Cl10 Ta4 C21 Ta3 107.2(3) no
Cl10 Ta4 C21 C20 55.1(7) no
Cl10 Ta4 C21 C22 -173.1(6) no
Cl10 Ta4 C21 C25 -58.9(8) no
Cl10 Ta4 C22 Ta3 85.6(5) no
Cl10 Ta4 C22 C21 9.2(9) no
Cl10 Ta4 C22 C23 138.8(4) no
Cl10 Ta4 C22 C26 -110.1(12) no
Cl10 Ta4 C23 Ta3 12.9(9) no
Cl10 Ta4 C23 C22 -83.7(8) no
Cl10 Ta4 C23 C27 153.7(5) no
Cl10 Ta4 C33 C32 -134.7(8) no
Cl10 Ta4 C33 C34 -2.7(10) no
N2 Ta4 C20 Ta3 97.3(11) no
N2 Ta4 C20 C21 -164.0(8) no
N2 Ta4 C20 C24 -42.9(16) no
C20 Ta4 N2 C34 -128.8(10) no
C20 Ta4 N2 C38 42(2) no
N2 Ta4 C22 Ta3 -120.4(9) no
N2 Ta4 C22 C21 163.2(7) no
N2 Ta4 C22 C23 -67.2(11) no
N2 Ta4 C22 C26 44(2) no
C22 Ta4 N2 C34 30.6(14) no
C22 Ta4 N2 C38 -158.5(12) no
N2 Ta4 C23 Ta3 -120.0(6) no
N2 Ta4 C23 C22 143.4(6) no
N2 Ta4 C23 C27 20.7(11) no
C23 Ta4 N2 C34 -10.4(10) no
C23 Ta4 N2 C38 160.5(13) no
N2 Ta4 C33 C32 -139.3(12) no
N2 Ta4 C33 C34 -7.3(6) no
C33 Ta4 N2 C34 8.1(6) no
C33 Ta4 N2 C38 179.0(17) no
C20 Ta4 C21 Ta3 52.1(8) no
C20 Ta4 C21 C20 -0.0(7) no
C20 Ta4 C21 C22 131.7(14) no
C20 Ta4 C21 C25 -114.0(14) no
C21 Ta4 C20 Ta3 -98.7(11) no
C21 Ta4 C20 C21 -0.0(8) no
C21 Ta4 C20 C24 121.0(15) no
C20 Ta4 C22 Ta3 48.0(4) no
C20 Ta4 C22 C21 -28.5(5) no
C20 Ta4 C22 C23 101.1(7) no
C20 Ta4 C22 C26 -147.8(16) no
C22 Ta4 C20 Ta3 -70.3(6) no
C22 Ta4 C20 C21 28.4(6) no
C22 Ta4 C20 C24 149.4(12) no
C20 Ta4 C23 Ta3 32.3(4) no
C20 Ta4 C23 C22 -64.2(6) no
C20 Ta4 C23 C27 173.1(9) no
C23 Ta4 C20 Ta3 -33.1(4) no
C23 Ta4 C20 C21 65.6(6) no
C23 Ta4 C20 C24 -173.4(10) no
C20 Ta4 C33 C32 9.0(15) no
C20 Ta4 C33 C34 141.0(7) no
C33 Ta4 C20 Ta3 -18.7(10) no
C33 Ta4 C20 C21 80.0(9) no
C33 Ta4 C20 C24 -159.0(8) no
C21 Ta4 C22 Ta3 76.4(9) no
C21 Ta4 C22 C21 0.0(7) no
C21 Ta4 C22 C23 129.6(11) no
C21 Ta4 C22 C26 -119.3(19) no
C22 Ta4 C21 Ta3 -79.6(9) no
C22 Ta4 C21 C20 -131.7(14) no
C22 Ta4 C21 C22 0.0(7) no
C22 Ta4 C21 C25 114.3(13) no
C21 Ta4 C23 Ta3 67.5(5) no
C21 Ta4 C23 C22 -29.1(5) no
C21 Ta4 C23 C27 -151.8(10) no
C23 Ta4 C21 Ta3 -48.8(4) no
C23 Ta4 C21 C20 -101.0(8) no
C23 Ta4 C21 C22 30.8(6) no
C23 Ta4 C21 C25 145.0(10) no
C21 Ta4 C33 C32 50.9(12) no
C21 Ta4 C33 C34 -177.1(6) no
C33 Ta4 C21 Ta3 -76.6(6) no
C33 Ta4 C21 C20 -128.7(7) no
C33 Ta4 C21 C22 3.1(10) no
C33 Ta4 C21 C25 117.3(9) no
C22 Ta4 C23 Ta3 96.6(8) no
C22 Ta4 C23 C22 0.0(6) no
C22 Ta4 C23 C27 -122.7(12) no
C23 Ta4 C22 Ta3 -53.1(7) no
C23 Ta4 C22 C21 -129.6(10) no
C23 Ta4 C22 C23 0.0(6) no
C23 Ta4 C22 C26 111.1(17) no
C22 Ta4 C33 C32 52.6(10) no
C22 Ta4 C33 C34 -175.4(7) no
C33 Ta4 C22 Ta3 -101.0(5) no
C33 Ta4 C22 C21 -177.5(7) no
C33 Ta4 C22 C23 -47.9(6) no
C33 Ta4 C22 C26 63.2(14) no
C23 Ta4 C33 C32 24.0(9) no
C23 Ta4 C33 C34 156.1(8) no
C33 Ta4 C23 Ta3 -137.4(6) no
C33 Ta4 C23 C22 126.0(7) no
C33 Ta4 C23 C27 3.4(7) no
Ta2 N1 C15 C14 -10.1(9) no
Ta2 N1 C15 C16 168.6(8) no
Ta2 N1 C19 C18 -167.2(8) no
C15 N1 C19 C18 0.5(17) no
C19 N1 C15 C14 177.6(10) no
C19 N1 C15 C16 -3.7(17) no
Ta4 N2 C34 C33 -11.2(11) no
Ta4 N2 C34 C35 165.6(10) no
Ta4 N2 C38 C37 -164.5(12) no
C34 N2 C38 C37 5(3) no
C38 N2 C34 C33 175.2(14) no
C38 N2 C34 C35 -8(2) no
Ta1 C1 C2 Ta1 -0.000(15) no
Ta1 C1 C2 Ta2 81.3(4) no
Ta1 C1 C2 C3 23.4(10) no
Ta1 C1 C2 C6 -152.6(7) no
Ta1 C1 C5 C9 -30.6(15) no
Ta2 C1 C2 Ta1 -81.3(4) no
Ta2 C1 C2 Ta2 0.000(11) no
Ta2 C1 C2 C3 -57.9(8) no
Ta2 C1 C2 C6 126.1(8) no
Ta2 C1 C5 C9 91.4(11) no
C2 C1 C5 C9 -175.3(9) no
C5 C1 C2 Ta1 154.5(13) no
C5 C1 C2 Ta2 -124.2(11) no
C5 C1 C2 C3 177.9(9) no
C5 C1 C2 C6 1.9(15) no
Ta1 C2 C3 Ta1 0.000(12) no
Ta1 C2 C3 Ta2 75.7(2) no
Ta1 C2 C3 C4 23.1(7) no
Ta1 C2 C3 C7 -154.3(8) no
Ta1 C2 C6 C10 35(2) no
Ta2 C2 C3 Ta1 -75.7(2) no
Ta2 C2 C3 Ta2 0.000(12) no
Ta2 C2 C3 C4 -52.6(8) no
Ta2 C2 C3 C7 130.0(8) no
Ta2 C2 C6 C10 179.6(6) no
C1 C2 C3 Ta1 -18.3(9) no
C1 C2 C3 Ta2 57.4(9) no
C1 C2 C3 C4 4.9(15) no
C1 C2 C3 C7 -172.6(9) no
C1 C2 C6 C10 89.5(12) no
C3 C2 C6 C10 -86.4(13) no
C6 C2 C3 Ta1 157.7(11) no
C6 C2 C3 Ta2 -126.7(10) no
C6 C2 C3 C4 -179.2(9) no
C6 C2 C3 C7 3.4(15) no
Ta1 C3 C4 Ta1 0.000(12) no
Ta1 C3 C4 Ta2 83.3(4) no
Ta1 C3 C4 C8 -156.4(13) no
Ta1 C3 C7 C11 -14(2) no
Ta2 C3 C4 Ta1 -83.3(4) no
Ta2 C3 C4 Ta2 0.000(14) no
Ta2 C3 C4 C8 120.3(10) no
Ta2 C3 C7 C11 -163.1(7) no
C2 C3 C4 Ta1 -29.3(11) no
C2 C3 C4 Ta2 54.0(9) no
C2 C3 C4 C8 174.3(9) no
C2 C3 C7 C11 102.6(11) no
C4 C3 C7 C11 -74.8(12) no
C7 C3 C4 Ta1 148.1(9) no
C7 C3 C4 Ta2 -128.5(10) no
C7 C3 C4 C8 -8.3(16) no
Ta1 C4 C8 C12 -34.7(14) no
Ta1 C4 C8 C13 89.1(10) no
Ta2 C4 C8 C12 -148.8(6) no
Ta2 C4 C8 C13 -25.0(11) no
C3 C4 C8 C12 113.9(12) no
C3 C4 C8 C13 -122.4(11) no
C4 C8 C13 C14 41.4(11) no
C12 C8 C13 C14 166.0(10) no
C8 C13 C14 Ta2 -49.5(13) no
C8 C13 C14 C15 -167.4(10) no
Ta2 C14 C15 N1 10.0(9) no
Ta2 C14 C15 C16 -168.5(11) no
C13 C14 C15 N1 141.5(11) no
C13 C14 C15 C16 -37(2) no
N1 C15 C16 C17 4.1(17) no
C14 C15 C16 C17 -177.5(11) no
C15 C16 C17 C18 -1.5(18) no
C16 C17 C18 C19 -1.6(19) no
C17 C18 C19 N1 2.1(19) no
Ta3 C20 C21 Ta3 -0.000(19) no
Ta3 C20 C21 Ta4 83.2(6) no
Ta3 C20 C21 C22 26(2) no
Ta3 C20 C21 C25 -162.4(12) no
Ta3 C20 C24 C28 51(2) no
Ta4 C20 C21 Ta3 -83.2(6) no
Ta4 C20 C21 Ta4 0.000(15) no
Ta4 C20 C21 C22 -57.5(16) no
Ta4 C20 C21 C25 114.4(15) no
Ta4 C20 C24 C28 171.5(8) no
C21 C20 C24 C28 -95.4(19) no
C24 C20 C21 Ta3 156(2) no
C24 C20 C21 Ta4 -120.9(18) no
C24 C20 C21 C22 -178.3(16) no
C24 C20 C21 C25 -6(3) no
Ta3 C21 C22 Ta3 0.000(15) no
Ta3 C21 C22 Ta4 76.7(4) no
Ta3 C21 C22 C23 23.5(12) no
Ta3 C21 C22 C26 -153.7(15) no
Ta4 C21 C22 Ta3 -76.7(4) no
Ta4 C21 C22 Ta4 0.000(14) no
Ta4 C21 C22 C23 -53.2(12) no
Ta4 C21 C22 C26 129.6(15) no
Ta4 C21 C25 C29 -175.5(9) no
C20 C21 C22 Ta3 -19.9(17) no
C20 C21 C22 Ta4 56.8(18) no
C20 C21 C22 C23 4(3) no
C20 C21 C22 C26 -173.6(16) no
C20 C21 C25 C29 99.3(19) no
C22 C21 C25 C29 -88.5(19) no
C25 C21 C22 Ta3 168.1(18) no
C25 C21 C22 Ta4 -115.1(17) no
C25 C21 C22 C23 -168.4(14) no
C25 C21 C22 C26 14(3) no
Ta3 C22 C23 Ta3 0.000(19) no
Ta3 C22 C23 Ta4 84.7(5) no
Ta3 C22 C23 C27 -156.3(15) no
Ta3 C22 C26 C30 -13(4) no
Ta4 C22 C23 Ta3 -84.7(5) no
Ta4 C22 C23 Ta4 0.000(16) no
Ta4 C22 C23 C27 119.0(12) no
Ta4 C22 C26 C30 -160.1(11) no
C21 C22 C23 Ta3 -29.7(17) no
C21 C22 C23 Ta4 55.0(15) no
C21 C22 C23 C27 174.1(14) no
C21 C22 C26 C30 103.9(19) no
C23 C22 C26 C30 -73(2) no
C26 C22 C23 Ta3 147.6(16) no
C26 C22 C23 Ta4 -127.7(17) no
C26 C22 C23 C27 -9(2) no
Ta3 C23 C27 C31 -29.2(17) no
Ta3 C23 C27 C32 92.2(13) no
Ta4 C23 C27 C31 -148.4(7) no
Ta4 C23 C27 C32 -27.0(12) no
C22 C23 C27 C31 117.2(14) no
C22 C23 C27 C32 -121.4(14) no
C23 C27 C32 C33 42.3(13) no
C31 C27 C32 C33 163.8(11) no
C27 C32 C33 Ta4 -47.1(16) no
C27 C32 C33 C34 -165.4(12) no
Ta4 C33 C34 N2 11.1(10) no
Ta4 C33 C34 C35 -165.2(13) no
C32 C33 C34 N2 141.9(14) no
C32 C33 C34 C35 -34(2) no
N2 C34 C35 C36 5(2) no
C33 C34 C35 C36 -179.0(14) no
C34 C35 C36 C37 1(2) no
C35 C36 C37 C38 -3(3) no
C36 C37 C38 N2 0(3) no
